data_7123478
loop_
_publ_author_name
'Huang, Rui-Kang'
'Xiao, Zhi-Feng'
'Liu, De-Xuan'
'Zhang, Wei-Xiong'
'Chen, Xiao-Ming'

_publ_section_title
;
 Unprecedented Water-Controlled Rotator--Stator Conversion of
 Supramolecular Rotor in Crystals
;
_journal_name_full 'Chemical Communications'
_journal_paper_doi 10.1039/C9CC03267C
_journal_year 2019
_chemical_formula_moiety 'B F4, C12 H24 O6, 0.5(H2 O), C12 H12 N3'
_chemical_formula_sum 'C24 H37 B F4 N3 O6.5'
_chemical_formula_weight 558.37
_chemical_name_systematic AABZ18C6BF4H2O
_space_group_crystal_system triclinic
_space_group_IT_number 2
_space_group_name_Hall '-P 1'
_space_group_name_H-M_alt 'P -1'
_symmetry_space_group_name_Hall '-P 1'
_symmetry_space_group_name_H-M 'P -1'
_atom_sites_solution_hydrogens mixed
_atom_sites_solution_primary dual
_audit_creation_date 2019-02-01
_audit_creation_method
;
Olex2 1.2
(compiled 2018.05.29 svn.r3508 for OlexSys, GUI svn.r5506)
;
_audit_update_record
;
2019-02-22 deposited with the CCDC.    2019-05-16 downloaded from the CCDC.
;
_cell_angle_alpha 85.905(3)
_cell_angle_beta 66.150(3)
_cell_angle_gamma 79.132(3)
_cell_formula_units_Z 8
_cell_length_a 16.6990(5)
_cell_length_b 18.1887(7)
_cell_length_c 20.4536(6)
_cell_measurement_reflns_used 28168
_cell_measurement_temperature 103(2)
_cell_measurement_theta_max 77.2830
_cell_measurement_theta_min 2.3640
_cell_volume 5579.9(3)
_computing_molecular_graphics 'Olex2 (Dolomanov et al., 2009)'
_computing_publication_material 'Olex2 (Dolomanov et al., 2009)'
_computing_structure_refinement 'ShelXL (Sheldrick, 2015)'
_computing_structure_solution 'ShelXT (Sheldrick, 2015)'
_diffrn_ambient_temperature 103(2)
_diffrn_measured_fraction_theta_full 0.974
_diffrn_measured_fraction_theta_max 0.971
_diffrn_measurement_device 'abstract diffractometer'
_diffrn_measurement_device_type 'dtrek-CrysAlisPro-abstract goniometer imported rigaku-d*trek images'
_diffrn_radiation_type CuK\a
_diffrn_radiation_wavelength 1.54184
_diffrn_reflns_av_unetI/netI 0.0470
_diffrn_reflns_Laue_measured_fraction_full 0.974
_diffrn_reflns_Laue_measured_fraction_max 0.971
_diffrn_reflns_limit_h_max 20
_diffrn_reflns_limit_h_min -20
_diffrn_reflns_limit_k_max 22
_diffrn_reflns_limit_k_min -22
_diffrn_reflns_limit_l_max 24
_diffrn_reflns_limit_l_min -15
_diffrn_reflns_number 20034
_diffrn_reflns_point_group_measured_fraction_full 0.974
_diffrn_reflns_point_group_measured_fraction_max 0.971
_diffrn_reflns_theta_full 67.684
_diffrn_reflns_theta_max 68.999
_diffrn_reflns_theta_min 2.362
_exptl_absorpt_coefficient_mu 0.962
_exptl_crystal_colour red
_exptl_crystal_colour_primary red
_exptl_crystal_density_diffrn 1.329
_exptl_crystal_description block
_exptl_crystal_F_000 2360
_exptl_crystal_size_max 0.5
_exptl_crystal_size_mid 0.5
_exptl_crystal_size_min 0.5
_refine_diff_density_max 0.783
_refine_diff_density_min -0.802
_refine_diff_density_rms 0.113
_refine_ls_extinction_coef 0.00051(9)
_refine_ls_extinction_expression Fc^*^=kFc[1+0.001xFc^2^\l^3^/sin(2\q)]^-1/4^
_refine_ls_extinction_method 'SHELXL-2014/7 (Sheldrick 2014'
_refine_ls_goodness_of_fit_ref 1.071
_refine_ls_hydrogen_treatment constr
_refine_ls_matrix_type full
_refine_ls_number_parameters 1808
_refine_ls_number_reflns 20034
_refine_ls_number_restraints 2587
_refine_ls_restrained_S_all 1.011
_refine_ls_R_factor_all 0.1219
_refine_ls_R_factor_gt 0.1151
_refine_ls_shift/su_max 0.000
_refine_ls_shift/su_mean 0.000
_refine_ls_structure_factor_coef Fsqd
_refine_ls_weighting_details 'w=1/[\s^2^(Fo^2^)+(0.1351P)^2^+23.7810P] where P=(Fo^2^+2Fc^2^)/3'
_refine_ls_weighting_scheme calc
_refine_ls_wR_factor_gt 0.3258
_refine_ls_wR_factor_ref 0.3327
_reflns_Friedel_coverage 0.000
_reflns_number_gt 17936
_reflns_number_total 20034
_reflns_threshold_expression 'I > 2\s(I)'
_cod_data_source_file c9cc03267c2.cif
_cod_data_source_block 1wlt
_cod_original_formula_sum 'C24 H37 B F4 N3 O6.50'
_cod_database_code 7123478
_shelx_shelxl_version_number 2014/7
_shelx_space_group_comment
;
The symmetry employed for this shelxl refinement is uniquely defined
by the following loop, which should always be used as a source of
symmetry information in preference to the above space-group names.
They are only intended as comments.
;
_olex2_refinement_description
;
1. Twinned data refinement
 Scales: 0.717(3)
 0.283(3)
2. Fixed Uiso
 At 1.2 times of:
  All C(H) groups, All C(H,H) groups, All N(H,H,H) groups
 At 1.5 times of:
  All O(H,H) groups
3. Restrained distances
 O1D-C2D = C1D-C12D = O4D-C8D = O2D-C1D = O2D-C4D = O3D-C3D = O2F-C4F
 2.4 with sigma of 0.08
 C7C-C8C \\sim C9D-C10D \\sim C9C-C10C \\sim C12D-C11D \\sim C11C-C12C \\sim
C2D-C1D \\sim C2C-C1C ~
 C3D-C4D \\sim C3C-C4C \\sim C6D-C5D \\sim C5C-C6C \\sim C7D-C8D \\sim C1F-C2F
\\sim C2E-C1E \\sim C4F-C3F
 \\sim C3E-C4E \\sim C5F-C6F \\sim C5E-C6E \\sim C7F-C8F \\sim C7E-C8E \\sim
C9F-C10F \\sim C9E-C10E \\sim C11F-
 C12F \\sim C11E-C12E
 with sigma of 0.04
 O1F-C12F \\sim O6E-C11E \\sim O6E-C10E \\sim O6F-C11F \\sim O6F-C10F \\sim
O5E-C9E \\sim O5E-C8E ~
 O5F-C9F \\sim O5F-C8F \\sim O4E-C7E \\sim O4F-C7F \\sim O4E-C6E \\sim O4F-C6F
\\sim O3E-C5E \\sim O3E-C4E
 \\sim O3F-C5F \\sim O3F-C4F \\sim O2E-C3E \\sim O2F-C3F \\sim O2E-C2E \\sim
O2F-C2F \\sim O1E-C1E \\sim O1E-
 C12E \\sim O1F-C1F \\sim O5D-C8D \\sim O4C-C7C \\sim O4C-C6C \\sim O4D-C7D
\\sim O4D-C6D \\sim O3C-C5C ~
 O3C-C4C \\sim O3D-C5D \\sim O3D-C4D \\sim O2C-C3C \\sim O2C-C2C \\sim O2D-C2D
\\sim O2D-C3D \\sim O1C-C1C
 \\sim O1C-C12C \\sim O1D-C1D \\sim O1D-C12D \\sim O6C-C11C \\sim O6C-C10C
\\sim O6D-C11D \\sim O6D-C10D ~
 O5C-C9C \\sim O5C-C8C \\sim O5D-C9D
 with sigma of 0.04
4. Uiso/Uaniso restraints and constraints
O1C \\sim O2C \\sim O3C \\sim O4C \\sim O5C \\sim O6C \\sim C1C \\sim C2C \\sim
C3C \\sim C4C \\sim C5C \\sim C6C \\sim C7C \\sim C8C \\sim C9C \\sim C10C
\\sim C11C \\sim C12C \\sim O1E \\sim O2E \\sim O3E \\sim O4E \\sim O5E \\sim
O6E \\sim C1E \\sim C2E \\sim C3E \\sim C4E \\sim C5E \\sim C6E \\sim C7E \\sim
C8E \\sim C9E \\sim C10E \\sim C11E \\sim C12E \\sim O1D \\sim O1F \\sim O2D
\\sim O2F \\sim O3D \\sim O3F \\sim O4D \\sim O4F \\sim O5D \\sim O5F \\sim O6D
\\sim O6F \\sim C1D \\sim C1F \\sim C2D \\sim C2F \\sim C3D \\sim C3F \\sim C4D
\\sim C4F \\sim C5D \\sim C5F \\sim C6D \\sim C6F \\sim C7D \\sim C7F \\sim C8D
\\sim C8F \\sim C9D \\sim C9F \\sim C10D \\sim C10F \\sim C11D \\sim C11F \\sim
C12D \\sim C12F: within 1.7A with sigma of 0.04 and sigma for terminal atoms of
0.08
F1E \\sim F2E \\sim F3E \\sim F4E \\sim F1F \\sim F2F \\sim F3F \\sim F4F:
within 1.7A with sigma of 0.02 and sigma for terminal atoms of 0.04
F1C \\sim F2C \\sim F3C \\sim F4C \\sim F1D \\sim F2D \\sim F3D \\sim F4D:
within 1.7A with sigma of 0.02 and sigma for terminal atoms of 0.04
Uanis(F3F) \\sim Ueq, Uanis(C10F) \\sim Ueq, Uanis(O1D) \\sim Ueq, Uanis(B1F)
\\sim Ueq, Uanis(F3F) \\sim Ueq: with sigma of 0.01 and sigma for terminal
atoms of 0.02
5. Others
 Sof(O1D)=Sof(O2D)=Sof(O3D)=Sof(O4D)=Sof(O5D)=Sof(O6D)=Sof(C1D)=Sof(H1DA)=
 Sof(H1DB)=Sof(C2D)=Sof(H2DA)=Sof(H2DB)=Sof(C3D)=Sof(H3DA)=Sof(H3DB)=Sof(C4D)=
 Sof(H4DA)=Sof(H4DB)=Sof(C5D)=Sof(H5DA)=Sof(H5DB)=Sof(C6D)=Sof(H6DA)=Sof(H6DB)=
 Sof(C7D)=Sof(H7DA)=Sof(H7DB)=Sof(C8D)=Sof(H8DA)=Sof(H8DB)=Sof(C9D)=Sof(H9DA)=
 Sof(H9DB)=Sof(C10D)=Sof(H10I)=Sof(H10J)=Sof(C11D)=Sof(H11I)=Sof(H11J)=
 Sof(C12D)=Sof(H12I)=Sof(H12J)=1-FVAR(1)
 Sof(O1C)=Sof(O2C)=Sof(O3C)=Sof(O4C)=Sof(O5C)=Sof(O6C)=Sof(C1C)=Sof(H1CA)=
 Sof(H1CB)=Sof(C2C)=Sof(H2CA)=Sof(H2CB)=Sof(C3C)=Sof(H3CA)=Sof(H3CB)=Sof(C4C)=
 Sof(H4CA)=Sof(H4CB)=Sof(C5C)=Sof(H5CA)=Sof(H5CB)=Sof(C6C)=Sof(H6CA)=Sof(H6CB)=
 Sof(C7C)=Sof(H7CA)=Sof(H7CB)=Sof(C8C)=Sof(H8CA)=Sof(H8CB)=Sof(C9C)=Sof(H9CA)=
 Sof(H9CB)=Sof(C10C)=Sof(H10E)=Sof(H10F)=Sof(C11C)=Sof(H11E)=Sof(H11F)=
 Sof(C12C)=Sof(H12E)=Sof(H12F)=FVAR(1)
 Sof(O1F)=Sof(O2F)=Sof(O3F)=Sof(O4F)=Sof(O5F)=Sof(O6F)=Sof(C1F)=Sof(H1FA)=
 Sof(H1FB)=Sof(C2F)=Sof(H2FA)=Sof(H2FB)=Sof(C3F)=Sof(H3FA)=Sof(H3FB)=Sof(C4F)=
 Sof(H4FA)=Sof(H4FB)=Sof(C5F)=Sof(H5FA)=Sof(H5FB)=Sof(C6F)=Sof(H6FA)=Sof(H6FB)=
 Sof(C7F)=Sof(H7FA)=Sof(H7FB)=Sof(C8F)=Sof(H8FA)=Sof(H8FB)=Sof(C9F)=Sof(H9FA)=
 Sof(H9FB)=Sof(C10F)=Sof(H10K)=Sof(H10L)=Sof(C11F)=Sof(H11K)=Sof(H11L)=
 Sof(C12F)=Sof(H12K)=Sof(H12L)=1-FVAR(2)
 Sof(O1E)=Sof(O2E)=Sof(O3E)=Sof(O4E)=Sof(O5E)=Sof(O6E)=Sof(C1E)=Sof(H1EA)=
 Sof(H1EB)=Sof(C2E)=Sof(H2EA)=Sof(H2EB)=Sof(C3E)=Sof(H3EA)=Sof(H3EB)=Sof(C4E)=
 Sof(H4EA)=Sof(H4EB)=Sof(C5E)=Sof(H5EA)=Sof(H5EB)=Sof(C6E)=Sof(H6EA)=Sof(H6EB)=
 Sof(C7E)=Sof(H7EA)=Sof(H7EB)=Sof(C8E)=Sof(H8EA)=Sof(H8EB)=Sof(C9E)=Sof(H9EA)=
 Sof(H9EB)=Sof(C10E)=Sof(H10G)=Sof(H10H)=Sof(C11E)=Sof(H11G)=Sof(H11H)=
 Sof(C12E)=Sof(H12G)=Sof(H12H)=FVAR(2)
 Sof(F1F)=Sof(F2F)=Sof(F3F)=Sof(F4F)=Sof(B1F)=1-FVAR(3)
 Sof(F1E)=Sof(F2E)=Sof(F3E)=Sof(F4E)=Sof(B1E)=FVAR(3)
 Sof(F1D)=Sof(F2D)=Sof(F3D)=Sof(F4D)=1-FVAR(4)
 Sof(F1C)=Sof(F2C)=Sof(F3C)=Sof(F4C)=FVAR(4)
6.a Free rotating group:
 O7AE(H7AC,H7AD), O7BC(H7BC,H7BD)
6.b Secondary CH2 refined with riding coordinates:
 C1A(H1AA,H1AB), C2A(H2AA,H2AB), C3A(H3AA,H3AB), C4A(H4AA,H4AB), C5A(H5AA,
 H5AB), C6A(H6AA,H6AB), C7A(H7AA,H7AB), C8A(H8AA,H8AB), C9A(H9AA,H9AB),
 C10A(H10A,H10B), C11A(H11A,H11B), C12A(H12A,H12B), C1B(H1BA,H1BB), C2B(H2BA,
 H2BB), C3B(H3BA,H3BB), C4B(H4BA,H4BB), C5B(H5BA,H5BB), C6B(H6BA,H6BB),
 C7B(H7BA,H7BB), C8B(H8BA,H8BB), C9B(H9BA,H9BB), C10B(H10C,H10D), C11B(H11C,
 H11D), C12B(H12C,H12D), C1C(H1CA,H1CB), C2C(H2CA,H2CB), C3C(H3CA,H3CB),
 C4C(H4CA,H4CB), C5C(H5CA,H5CB), C6C(H6CA,H6CB), C7C(H7CA,H7CB), C8C(H8CA,H8CB),
  C9C(H9CA,H9CB), C10C(H10E,H10F), C11C(H11E,H11F), C12C(H12E,H12F), C1E(H1EA,
 H1EB), C2E(H2EA,H2EB), C3E(H3EA,H3EB), C4E(H4EA,H4EB), C5E(H5EA,H5EB),
 C6E(H6EA,H6EB), C7E(H7EA,H7EB), C8E(H8EA,H8EB), C9E(H9EA,H9EB), C10E(H10G,
 H10H), C11E(H11G,H11H), C12E(H12G,H12H), C1D(H1DA,H1DB), C1F(H1FA,H1FB),
 C2D(H2DA,H2DB), C2F(H2FA,H2FB), C3D(H3DA,H3DB), C3F(H3FA,H3FB), C4D(H4DA,H4DB),
  C4F(H4FA,H4FB), C5D(H5DA,H5DB), C5F(H5FA,H5FB), C6D(H6DA,H6DB), C6F(H6FA,
 H6FB), C7D(H7DA,H7DB), C7F(H7FA,H7FB), C8D(H8DA,H8DB), C8F(H8FA,H8FB),
 C9D(H9DA,H9DB), C9F(H9FA,H9FB), C10D(H10I,H10J), C10F(H10K,H10L), C11D(H11I,
 H11J), C11F(H11K,H11L), C12D(H12I,H12J), C12F(H12K,H12L)
6.c Aromatic/amide H refined with riding coordinates:
 C14A(H14A), C15A(H15A), C17A(H17A), C18A(H18A), C20A(H20A), C21A(H21A),
 C22A(H22A), C23A(H23A), C24A(H24A), C14B(H14B), C15B(H15B), C17B(H17B),
 C18B(H18B), C20B(H20B), C21B(H21B), C22B(H22B), C23B(H23B), C24B(H24B),
 C14C(H14C), C15C(H15C), C17C(H17C), C18C(H18C), C20C(H20C), C21C(H21C),
 C22C(H22C), C23C(H23C), C24C(H24C), C14E(H14E), C15E(H15E), C17E(H17E),
 C18E(H18E), C20E(H20E), C21E(H21E), C22E(H22E), C23E(H23E), C24E(H24E)
6.d Idealised Me refined as rotating group:
 N1A(H1AC,H1AD,H1AE), N1B(H1BC,H1BD,H1BE), N1C(H1CC,H1CD,H1CE), N1E(H1EC,H1ED,
 H1EE)
;
_olex2_submission_special_instructions 'No special instructions were received'

loop_
_space_group_symop_operation_xyz
'x, y, z'
'-x, -y, -z'

loop_
_atom_site_label
_atom_site_type_symbol
_atom_site_fract_x
_atom_site_fract_y
_atom_site_fract_z
_atom_site_U_iso_or_equiv
_atom_site_adp_type
_atom_site_occupancy
_atom_site_site_symmetry_order
_atom_site_calc_flag
_atom_site_refinement_flags_posn
_atom_site_refinement_flags_adp
_atom_site_refinement_flags_occupancy
_atom_site_disorder_assembly
_atom_site_disorder_group
F1A F 0.8368(3) -0.1665(2) 0.1085(2) 0.0597(11) Uani 1 1 d . . . . .
F2A F 0.9085(3) -0.0711(3) 0.1038(2) 0.0632(12) Uani 1 1 d . . . . .
F3A F 0.7595(3) -0.0513(3) 0.1497(3) 0.0681(13) Uani 1 1 d . . . . .
F4A F 0.8371(3) -0.0736(2) 0.0309(2) 0.0521(10) Uani 1 1 d . . . . .
B1A B 0.8365(5) -0.0908(4) 0.0984(4) 0.0354(14) Uani 1 1 d . . . . .
F1B F 0.0543(3) 0.6689(2) 0.6137(2) 0.0484(9) Uani 1 1 d . . . . .
F2B F -0.0401(2) 0.5994(2) 0.6031(2) 0.0497(9) Uani 1 1 d . . . . .
F3B F 0.0583(3) 0.5501(2) 0.6536(2) 0.0520(10) Uani 1 1 d . . . . .
F4B F 0.1086(2) 0.5713(2) 0.53472(18) 0.0406(8) Uani 1 1 d . . . . .
B1B B 0.0444(4) 0.5983(4) 0.6014(3) 0.0328(13) Uani 1 1 d . . . . .
O1A O 0.9482(3) -0.1227(2) 0.2457(2) 0.0445(11) Uani 1 1 d . . . . .
O2A O 0.7883(3) -0.1367(3) 0.3613(3) 0.0457(11) Uani 1 1 d . . . . .
O3A O 0.7778(3) -0.2737(3) 0.4360(2) 0.0443(10) Uani 1 1 d . . . . .
O4A O 0.9378(3) -0.3541(2) 0.4357(2) 0.0393(10) Uani 1 1 d . . . . .
O5A O 1.0966(3) -0.3456(2) 0.3195(2) 0.0374(9) Uani 1 1 d . . . . .
O6A O 1.1054(3) -0.2127(3) 0.2385(2) 0.0433(10) Uani 1 1 d . . . . .
C1A C 0.8758(6) -0.0608(3) 0.2717(4) 0.0510(18) Uani 1 1 d . . . . .
H1AA H 0.8764 -0.0259 0.2322 0.061 Uiso 1 1 calc R . . . .
H1AB H 0.8818 -0.0332 0.3090 0.061 Uiso 1 1 calc R . . . .
C2A C 0.7912(5) -0.0904(4) 0.3019(4) 0.0532(18) Uani 1 1 d . . . . .
H2AA H 0.7403 -0.0483 0.3172 0.064 Uiso 1 1 calc R . . . .
H2AB H 0.7866 -0.1196 0.2650 0.064 Uiso 1 1 calc R . . . .
C3A C 0.7094(5) -0.1679(4) 0.3909(4) 0.0536(18) Uani 1 1 d . . . . .
H3AA H 0.7074 -0.2006 0.3551 0.064 Uiso 1 1 calc R . . . .
H3AB H 0.6568 -0.1273 0.4040 0.064 Uiso 1 1 calc R . . . .
C4A C 0.7073(4) -0.2110(5) 0.4539(4) 0.0547(19) Uani 1 1 d . . . . .
H4AA H 0.7124 -0.1785 0.4884 0.066 Uiso 1 1 calc R . . . .
H4AB H 0.6496 -0.2286 0.4771 0.066 Uiso 1 1 calc R . . . .
C5A C 0.7837(5) -0.3137(4) 0.4972(4) 0.0515(17) Uani 1 1 d . . . . .
H5AA H 0.7263 -0.3298 0.5263 0.062 Uiso 1 1 calc R . . . .
H5AB H 0.7957 -0.2802 0.5270 0.062 Uiso 1 1 calc R . . . .
C6A C 0.8559(5) -0.3805(4) 0.4753(4) 0.0492(17) Uani 1 1 d . . . . .
H6AA H 0.8585 -0.4084 0.5180 0.059 Uiso 1 1 calc R . . . .
H6AB H 0.8448 -0.4144 0.4452 0.059 Uiso 1 1 calc R . . . .
C7A C 1.0133(5) -0.4123(3) 0.4200(4) 0.0431(15) Uani 1 1 d . . . . .
H7AA H 1.0122 -0.4497 0.3876 0.052 Uiso 1 1 calc R . . . .
H7AB H 1.0125 -0.4379 0.4645 0.052 Uiso 1 1 calc R . . . .
C8A C 1.0948(5) -0.3786(4) 0.3852(4) 0.0428(15) Uani 1 1 d . . . . .
H8AA H 1.0949 -0.3400 0.4170 0.051 Uiso 1 1 calc R . . . .
H8AB H 1.1482 -0.4177 0.3762 0.051 Uiso 1 1 calc R . . . .
C9A C 1.1764(4) -0.3167(5) 0.2810(5) 0.059(2) Uani 1 1 d . . . . .
H9AA H 1.2280 -0.3583 0.2667 0.071 Uiso 1 1 calc R . . . .
H9AB H 1.1847 -0.2819 0.3119 0.071 Uiso 1 1 calc R . . . .
C10A C 1.1715(5) -0.2772(5) 0.2169(4) 0.0538(18) Uani 1 1 d . . . . .
H10A H 1.2296 -0.2629 0.1866 0.065 Uiso 1 1 calc R . . . .
H10B H 1.1567 -0.3103 0.1886 0.065 Uiso 1 1 calc R . . . .
C11A C 1.1008(5) -0.1660(4) 0.1805(3) 0.0489(17) Uani 1 1 d . . . . .
H11A H 1.0858 -0.1939 0.1483 0.059 Uiso 1 1 calc R . . . .
H11B H 1.1591 -0.1508 0.1526 0.059 Uiso 1 1 calc R . . . .
C12A C 1.0312(5) -0.0985(4) 0.2097(4) 0.0493(17) Uani 1 1 d . . . . .
H12A H 1.0448 -0.0715 0.2433 0.059 Uiso 1 1 calc R . . . .
H12B H 1.0292 -0.0641 0.1704 0.059 Uiso 1 1 calc R . . . .
O1B O -0.1869(3) 0.6186(2) 0.7605(2) 0.0370(9) Uani 1 1 d . . . . .
O2B O -0.1511(3) 0.6457(3) 0.8794(3) 0.0453(11) Uani 1 1 d . . . . .
O3B O -0.2277(3) 0.7859(2) 0.9494(2) 0.0394(9) Uani 1 1 d . . . . .
O4B O -0.3816(3) 0.8598(2) 0.9379(2) 0.0377(9) Uani 1 1 d . . . . .
O5B O -0.4126(3) 0.8408(3) 0.8157(2) 0.0412(10) Uani 1 1 d . . . . .
O6B O -0.3336(3) 0.7025(2) 0.7424(2) 0.0404(10) Uani 1 1 d . . . . .
C1B C -0.1410(4) 0.5625(3) 0.7914(4) 0.0438(15) Uani 1 1 d . . . . .
H1BA H -0.1000 0.5252 0.7545 0.053 Uiso 1 1 calc R . . . .
H1BB H -0.1844 0.5363 0.8296 0.053 Uiso 1 1 calc R . . . .
C2B C -0.0904(4) 0.5972(4) 0.8215(4) 0.0461(16) Uani 1 1 d . . . . .
H2BA H -0.0541 0.5578 0.8389 0.055 Uiso 1 1 calc R . . . .
H2BB H -0.0498 0.6262 0.7841 0.055 Uiso 1 1 calc R . . . .
C3B C -0.1078(4) 0.6835(4) 0.9102(4) 0.0455(15) Uani 1 1 d . . . . .
H3BA H -0.0721 0.7168 0.8743 0.055 Uiso 1 1 calc R . . . .
H3BB H -0.0669 0.6466 0.9254 0.055 Uiso 1 1 calc R . . . .
C4B C -0.1739(5) 0.7281(4) 0.9724(4) 0.0484(16) Uani 1 1 d . . . . .
H4BA H -0.2119 0.6953 1.0071 0.058 Uiso 1 1 calc R . . . .
H4BB H -0.1433 0.7506 0.9963 0.058 Uiso 1 1 calc R . . . .
C5B C -0.2992(5) 0.8263(4) 1.0088(3) 0.0432(15) Uani 1 1 d . . . . .
H5BA H -0.2750 0.8455 1.0398 0.052 Uiso 1 1 calc R . . . .
H5BB H -0.3402 0.7922 1.0376 0.052 Uiso 1 1 calc R . . . .
C6B C -0.3482(5) 0.8894(4) 0.9830(3) 0.0424(14) Uani 1 1 d . . . . .
H6BA H -0.3981 0.9166 1.0239 0.051 Uiso 1 1 calc R . . . .
H6BB H -0.3082 0.9247 0.9557 0.051 Uiso 1 1 calc R . . . .
C7B C -0.4367(4) 0.9156(3) 0.9150(4) 0.0418(14) Uani 1 1 d . . . . .
H7BA H -0.4006 0.9505 0.8817 0.050 Uiso 1 1 calc R . . . .
H7BB H -0.4829 0.9448 0.9567 0.050 Uiso 1 1 calc R . . . .
C8B C -0.4797(4) 0.8777(4) 0.8783(3) 0.0406(14) Uani 1 1 d . . . . .
H8BA H -0.5132 0.8409 0.9108 0.049 Uiso 1 1 calc R . . . .
H8BB H -0.5219 0.9152 0.8651 0.049 Uiso 1 1 calc R . . . .
C9B C -0.4494(5) 0.8074(4) 0.7763(4) 0.0447(15) Uani 1 1 d . . . . .
H9BA H -0.4853 0.8467 0.7586 0.054 Uiso 1 1 calc R . . . .
H9BB H -0.4890 0.7736 0.8077 0.054 Uiso 1 1 calc R . . . .
C10B C -0.3762(5) 0.7636(4) 0.7142(4) 0.0480(16) Uani 1 1 d . . . . .
H10C H -0.4012 0.7451 0.6834 0.058 Uiso 1 1 calc R . . . .
H10D H -0.3330 0.7959 0.6851 0.058 Uiso 1 1 calc R . . . .
C11B C -0.2679(5) 0.6528(4) 0.6877(4) 0.0484(16) Uani 1 1 d . . . . .
H11C H -0.2204 0.6796 0.6553 0.058 Uiso 1 1 calc R . . . .
H11D H -0.2954 0.6337 0.6591 0.058 Uiso 1 1 calc R . . . .
C12B C -0.2295(4) 0.5888(4) 0.7233(4) 0.0450(15) Uani 1 1 d . . . . .
H12C H -0.2773 0.5633 0.7571 0.054 Uiso 1 1 calc R . . . .
H12D H -0.1860 0.5520 0.6870 0.054 Uiso 1 1 calc R . . . .
O7AE O 0.8377(7) -0.0021(5) -0.0976(5) 0.111(3) Uani 1 1 d . . . . .
H7AC H 0.7733 0.0252 -0.0797 0.166 Uiso 1 1 d G . . . .
H7AD H 0.8504 0.0390 -0.1183 0.166 Uiso 1 1 d G . . . .
O7BC O 0.2497(5) 0.4948(5) 0.5952(4) 0.094(2) Uani 1 1 d . . . . .
H7BC H 0.3015 0.4752 0.5559 0.141 Uiso 1 1 d G . . . .
H7BD H 0.2028 0.5013 0.5798 0.141 Uiso 1 1 d G . . . .
N1A N 0.9343(3) -0.2670(2) 0.3103(2) 0.0267(9) Uani 1 1 d . . . . .
H1AC H 0.9378 -0.2194 0.2938 0.032 Uiso 1 1 calc GR . . . .
H1AD H 0.9848 -0.2874 0.3166 0.032 Uiso 1 1 calc GR . . . .
H1AE H 0.8866 -0.2664 0.3528 0.032 Uiso 1 1 calc GR . . . .
N2A N 0.8920(3) -0.4381(3) 0.1097(2) 0.0325(10) Uani 1 1 d . . . . .
N3A N 0.8980(3) -0.5069(3) 0.1194(2) 0.0310(10) Uani 1 1 d . . . . .
C13A C 0.9243(3) -0.3121(3) 0.2583(3) 0.0264(10) Uani 1 1 d . . . . .
C14A C 0.9182(4) -0.3867(3) 0.2741(3) 0.0322(12) Uani 1 1 d . . . . .
H14A H 0.9208 -0.4077 0.3172 0.039 Uiso 1 1 calc R . . . .
C15A C 0.9083(4) -0.4306(3) 0.2253(3) 0.0319(12) Uani 1 1 d . . . . .
H15A H 0.9050 -0.4821 0.2347 0.038 Uiso 1 1 calc R . . . .
C16A C 0.9033(3) -0.3989(3) 0.1635(3) 0.0296(11) Uani 1 1 d . . . . .
C17A C 0.9077(4) -0.3239(3) 0.1487(3) 0.0305(11) Uani 1 1 d . . . . .
H17A H 0.9034 -0.3026 0.1062 0.037 Uiso 1 1 calc R . . . .
C18A C 0.9185(3) -0.2794(3) 0.1971(3) 0.0271(10) Uani 1 1 d . . . . .
H18A H 0.9217 -0.2279 0.1879 0.033 Uiso 1 1 calc R . . . .
C19A C 0.8873(3) -0.5470(3) 0.0664(3) 0.0294(11) Uani 1 1 d . . . . .
C20A C 0.8925(4) -0.6242(3) 0.0781(3) 0.0347(12) Uani 1 1 d . . . . .
H20A H 0.9010 -0.6458 0.1190 0.042 Uiso 1 1 calc R . . . .
C21A C 0.8852(4) -0.6687(3) 0.0297(3) 0.0391(13) Uani 1 1 d . . . . .
H21A H 0.8895 -0.7212 0.0371 0.047 Uiso 1 1 calc R . . . .
C22A C 0.8717(4) -0.6380(4) -0.0293(3) 0.0421(14) Uani 1 1 d . . . . .
H22A H 0.8678 -0.6691 -0.0629 0.051 Uiso 1 1 calc R . . . .
C23A C 0.8636(5) -0.5602(4) -0.0394(3) 0.0466(16) Uani 1 1 d . . . . .
H23A H 0.8521 -0.5383 -0.0790 0.056 Uiso 1 1 calc R . . . .
C24A C 0.8724(4) -0.5157(4) 0.0078(3) 0.0397(13) Uani 1 1 d . . . . .
H24A H 0.8681 -0.4632 0.0002 0.048 Uiso 1 1 calc R . . . .
N1B N -0.2477(3) 0.7668(2) 0.8200(2) 0.0270(9) Uani 1 1 d . . . . .
H1BC H -0.2347 0.7193 0.8027 0.032 Uiso 1 1 calc GR . . . .
H1BD H -0.3045 0.7873 0.8265 0.032 Uiso 1 1 calc GR . . . .
H1BE H -0.2420 0.7657 0.8625 0.032 Uiso 1 1 calc GR . . . .
N2B N -0.0128(3) 0.9404(2) 0.6201(2) 0.0296(9) Uani 1 1 d . . . . .
N3B N -0.0285(3) 1.0092(3) 0.6317(2) 0.0287(9) Uani 1 1 d . . . . .
C13B C -0.1861(4) 0.8121(3) 0.7686(3) 0.0256(10) Uani 1 1 d . . . . .
C14B C -0.1982(4) 0.8875(3) 0.7850(3) 0.0301(11) Uani 1 1 d . . . . .
H14B H -0.2434 0.9081 0.8286 0.036 Uiso 1 1 calc R . . . .
C15B C -0.1420(4) 0.9322(3) 0.7356(3) 0.0297(11) Uani 1 1 d . . . . .
H15B H -0.1500 0.9841 0.7448 0.036 Uiso 1 1 calc R . . . .
C16B C -0.0751(4) 0.9006(3) 0.6734(3) 0.0276(11) Uani 1 1 d . . . . .
C17B C -0.0634(4) 0.8251(3) 0.6582(3) 0.0298(11) Uani 1 1 d . . . . .
H17B H -0.0174 0.8040 0.6151 0.036 Uiso 1 1 calc R . . . .
C18B C -0.1199(4) 0.7803(3) 0.7068(3) 0.0296(11) Uani 1 1 d . . . . .
H18B H -0.1125 0.7286 0.6972 0.036 Uiso 1 1 calc R . . . .
C19B C 0.0330(4) 1.0494(3) 0.5768(3) 0.0281(11) Uani 1 1 d . . . . .
C20B C 0.0180(4) 1.1262(3) 0.5873(3) 0.0305(11) Uani 1 1 d . . . . .
H20B H -0.0287 1.1488 0.6293 0.037 Uiso 1 1 calc R . . . .
C21B C 0.0720(4) 1.1698(3) 0.5357(3) 0.0367(13) Uani 1 1 d . . . . .
H21B H 0.0618 1.2225 0.5417 0.044 Uiso 1 1 calc R . . . .
C22B C 0.1405(4) 1.1358(4) 0.4757(3) 0.0382(13) Uani 1 1 d . . . . .
H22B H 0.1774 1.1656 0.4406 0.046 Uiso 1 1 calc R . . . .
C23B C 0.1566(5) 1.0598(4) 0.4658(3) 0.0439(15) Uani 1 1 d . . . . .
H23B H 0.2048 1.0372 0.4246 0.053 Uiso 1 1 calc R . . . .
C24B C 0.1020(4) 1.0160(3) 0.5162(3) 0.0388(13) Uani 1 1 d . . . . .
H24B H 0.1119 0.9634 0.5093 0.047 Uiso 1 1 calc R . . . .
N1C N 0.7438(3) 0.2337(3) 0.1859(2) 0.0302(10) Uani 1 1 d . . . . .
H1CC H 0.7178 0.2552 0.1561 0.036 Uiso 1 1 calc GR . . . .
H1CD H 0.7962 0.2038 0.1601 0.036 Uiso 1 1 calc GR . . . .
H1CE H 0.7540 0.2700 0.2085 0.036 Uiso 1 1 calc GR . . . .
N2C N 0.5048(3) 0.0653(3) 0.3906(2) 0.0332(10) Uani 1 1 d . . . . .
N3C N 0.5207(3) -0.0041(3) 0.3821(2) 0.0322(10) Uani 1 1 d . . . . .
C13C C 0.6840(4) 0.1881(3) 0.2396(3) 0.0297(11) Uani 1 1 d . . . . .
C14C C 0.6944(4) 0.1124(3) 0.2254(3) 0.0302(11) Uani 1 1 d . . . . .
H14C H 0.7406 0.0901 0.1831 0.036 Uiso 1 1 calc R . . . .
C15C C 0.6359(4) 0.0700(3) 0.2743(3) 0.0314(11) Uani 1 1 d . . . . .
H15C H 0.6414 0.0184 0.2653 0.038 Uiso 1 1 calc R . . . .
C16C C 0.5691(4) 0.1036(3) 0.3366(3) 0.0298(11) Uani 1 1 d . . . . .
C17C C 0.5602(4) 0.1794(3) 0.3497(3) 0.0342(12) Uani 1 1 d . . . . .
H17C H 0.5146 0.2019 0.3923 0.041 Uiso 1 1 calc R . . . .
C18C C 0.6182(4) 0.2223(3) 0.3004(3) 0.0311(11) Uani 1 1 d . . . . .
H18C H 0.6123 0.2742 0.3087 0.037 Uiso 1 1 calc R . . . .
C19C C 0.4545(4) -0.0414(3) 0.4354(3) 0.0310(11) Uani 1 1 d . . . . .
C20C C 0.4701(4) -0.1187(3) 0.4291(3) 0.0332(12) Uani 1 1 d . . . . .
H20C H 0.5215 -0.1435 0.3914 0.040 Uiso 1 1 calc R . . . .
C21C C 0.4101(5) -0.1597(4) 0.4783(3) 0.0430(14) Uani 1 1 d . . . . .
H21C H 0.4209 -0.2127 0.4750 0.052 Uiso 1 1 calc R . . . .
C22C C 0.3351(4) -0.1232(4) 0.5320(3) 0.0438(15) Uani 1 1 d . . . . .
H22C H 0.2939 -0.1512 0.5655 0.053 Uiso 1 1 calc R . . . .
C23C C 0.3194(4) -0.0466(4) 0.5375(3) 0.0481(16) Uani 1 1 d . . . . .
H23C H 0.2671 -0.0220 0.5745 0.058 Uiso 1 1 calc R . . . .
C24C C 0.3794(4) -0.0045(4) 0.4891(3) 0.0393(13) Uani 1 1 d . . . . .
H24C H 0.3688 0.0485 0.4931 0.047 Uiso 1 1 calc R . . . .
N1E N 0.5705(3) 0.2670(3) -0.3231(2) 0.0288(9) Uani 1 1 d . . . . .
H1EC H 0.6250 0.2552 -0.3594 0.035 Uiso 1 1 calc GR . . . .
H1ED H 0.5313 0.2926 -0.3407 0.035 Uiso 1 1 calc GR . . . .
H1EE H 0.5514 0.2242 -0.3019 0.035 Uiso 1 1 calc GR . . . .
N2E N 0.6017(3) 0.4409(3) -0.1193(2) 0.0322(10) Uani 1 1 d . . . . .
N3E N 0.5984(3) 0.5100(3) -0.1307(2) 0.0303(10) Uani 1 1 d . . . . .
C13E C 0.5765(3) 0.3138(3) -0.2700(3) 0.0279(11) Uani 1 1 d . . . . .
C14E C 0.5789(4) 0.3894(3) -0.2841(3) 0.0310(11) Uani 1 1 d . . . . .
H14E H 0.5753 0.4107 -0.3268 0.037 Uiso 1 1 calc R . . . .
C15E C 0.5867(4) 0.4334(3) -0.2348(3) 0.0316(11) Uani 1 1 d . . . . .
H15E H 0.5884 0.4852 -0.2436 0.038 Uiso 1 1 calc R . . . .
C16E C 0.5919(4) 0.4014(3) -0.1731(3) 0.0297(11) Uani 1 1 d . . . . .
C17E C 0.5874(4) 0.3263(3) -0.1589(3) 0.0320(12) Uani 1 1 d . . . . .
H17E H 0.5892 0.3053 -0.1155 0.038 Uiso 1 1 calc R . . . .
C18E C 0.5803(4) 0.2816(3) -0.2082(3) 0.0311(11) Uani 1 1 d . . . . .
H18E H 0.5782 0.2299 -0.1992 0.037 Uiso 1 1 calc R . . . .
C19E C 0.6079(4) 0.5502(3) -0.0762(3) 0.0304(11) Uani 1 1 d . . . . .
C20E C 0.6002(4) 0.6265(3) -0.0841(3) 0.0376(13) Uani 1 1 d . . . . .
H20E H 0.5916 0.6498 -0.1244 0.045 Uiso 1 1 calc R . . . .
C21E C 0.6051(4) 0.6696(3) -0.0324(3) 0.0395(14) Uani 1 1 d . . . . .
H21E H 0.5975 0.7225 -0.0365 0.047 Uiso 1 1 calc R . . . .
C22E C 0.6207(4) 0.6357(4) 0.0238(3) 0.0432(15) Uani 1 1 d . . . . .
H22E H 0.6240 0.6654 0.0588 0.052 Uiso 1 1 calc R . . . .
C23E C 0.6318(5) 0.5588(4) 0.0309(4) 0.0485(16) Uani 1 1 d . . . . .
H23E H 0.6440 0.5356 0.0698 0.058 Uiso 1 1 calc R . . . .
C24E C 0.6250(5) 0.5151(4) -0.0197(3) 0.0435(15) Uani 1 1 d . . . . .
H24E H 0.6321 0.4622 -0.0154 0.052 Uiso 1 1 calc R . . . .
B1C B 0.4273(5) 0.4042(4) 0.3981(4) 0.0404(16) Uani 1 1 d . . . . .
F1C F 0.4286(18) 0.3324(11) 0.4169(11) 0.057(4) Uani 0.64(3) 1 d . U P A 1
F2C F 0.4292(9) 0.4055(13) 0.3271(6) 0.077(5) Uani 0.64(3) 1 d . U P A 1
F3C F 0.5005(11) 0.4357(12) 0.3954(11) 0.052(4) Uani 0.64(3) 1 d . U P A 1
F4C F 0.3470(8) 0.4443(6) 0.4414(13) 0.075(4) Uani 0.64(3) 1 d . U P A 1
F1E F 0.6651(5) 0.1734(3) -0.1100(4) 0.0506(16) Uani 0.758(10) 1 d . U P B 1
F2E F 0.7090(4) 0.0514(3) -0.1441(3) 0.0565(17) Uani 0.758(10) 1 d . U P B 1
F3E F 0.5642(13) 0.1050(10) -0.1068(10) 0.066(5) Uani 0.758(10) 1 d . U P B 1
F4E F 0.6302(7) 0.0824(7) -0.0279(6) 0.043(3) Uani 0.758(10) 1 d . U P B 1
B1E B 0.6439(12) 0.1012(8) -0.0976(7) 0.042(3) Uani 0.758(10) 1 d . . P B 1
O1C O 0.7468(4) 0.3555(3) 0.2661(3) 0.0448(13) Uani 0.851(6) 1 d D U P C 1
O2C O 0.8961(4) 0.2386(3) 0.2227(3) 0.0481(14) Uani 0.851(6) 1 d D U P C 1
O3C O 0.9124(4) 0.1330(3) 0.1225(4) 0.0478(14) Uani 0.851(6) 1 d D U P C 1
O4C O 0.8180(4) 0.1678(3) 0.0366(3) 0.0469(15) Uani 0.851(6) 1 d D U P C 1
O5C O 0.6620(4) 0.2720(4) 0.0886(3) 0.0434(14) Uani 0.851(6) 1 d D U P C 1
O6C O 0.6617(4) 0.3936(4) 0.1723(4) 0.0503(17) Uani 0.851(6) 1 d D U P C 1
C1C C 0.8131(10) 0.3492(8) 0.2917(11) 0.071(4) Uani 0.851(6) 1 d D U P C 1
H1CA H 0.7872 0.3707 0.3406 0.086 Uiso 0.851(6) 1 calc R . P C 1
H1CB H 0.8588 0.3785 0.2609 0.086 Uiso 0.851(6) 1 calc R . P C 1
C2C C 0.8560(8) 0.2699(6) 0.2935(6) 0.062(3) Uani 0.851(6) 1 d D U P C 1
H2CA H 0.9020 0.2676 0.3129 0.075 Uiso 0.851(6) 1 calc R . P C 1
H2CB H 0.8109 0.2405 0.3251 0.075 Uiso 0.851(6) 1 calc R . P C 1
C3C C 0.9401(14) 0.1649(11) 0.2214(10) 0.069(3) Uani 0.851(6) 1 d D U P C 1
H3CA H 0.8976 0.1330 0.2523 0.083 Uiso 0.851(6) 1 calc R . P C 1
H3CB H 0.9870 0.1632 0.2397 0.083 Uiso 0.851(6) 1 calc R . P C 1
C4C C 0.9813(6) 0.1363(5) 0.1449(6) 0.063(3) Uani 0.851(6) 1 d D U P C 1
H4CA H 1.0206 0.1702 0.1134 0.076 Uiso 0.851(6) 1 calc R . P C 1
H4CB H 1.0175 0.0858 0.1420 0.076 Uiso 0.851(6) 1 calc R . P C 1
C5C C 0.9484(7) 0.1096(6) 0.0503(6) 0.059(3) Uani 0.851(6) 1 d D U P C 1
H5CA H 0.9919 0.0626 0.0437 0.071 Uiso 0.851(6) 1 calc R . P C 1
H5CB H 0.9797 0.1482 0.0191 0.071 Uiso 0.851(6) 1 calc R . P C 1
C6C C 0.8755(7) 0.0972(4) 0.0303(5) 0.054(2) Uani 0.851(6) 1 d D U P C 1
H6CA H 0.9003 0.0781 -0.0194 0.065 Uiso 0.851(6) 1 calc R . P C 1
H6CB H 0.8423 0.0601 0.0625 0.065 Uiso 0.851(6) 1 calc R . P C 1
C7C C 0.7422(7) 0.1588(6) 0.0260(5) 0.056(2) Uani 0.851(6) 1 d D U P C 1
H7CA H 0.7048 0.1304 0.0662 0.067 Uiso 0.851(6) 1 calc R . P C 1
H7CB H 0.7604 0.1305 -0.0188 0.067 Uiso 0.851(6) 1 calc R . P C 1
C8C C 0.6908(6) 0.2340(5) 0.0217(4) 0.051(2) Uani 0.851(6) 1 d D U P C 1
H8CA H 0.7286 0.2631 -0.0177 0.062 Uiso 0.851(6) 1 calc R . P C 1
H8CB H 0.6387 0.2287 0.0120 0.062 Uiso 0.851(6) 1 calc R . P C 1
C9C C 0.6283(7) 0.3481(6) 0.0811(6) 0.061(3) Uani 0.851(6) 1 d D U P C 1
H9CA H 0.5812 0.3516 0.0626 0.074 Uiso 0.851(6) 1 calc R . P C 1
H9CB H 0.6764 0.3729 0.0466 0.074 Uiso 0.851(6) 1 calc R . P C 1
C10C C 0.5903(6) 0.3865(6) 0.1533(5) 0.057(2) Uani 0.851(6) 1 d D U P C 1
H10E H 0.5559 0.4366 0.1511 0.068 Uiso 0.851(6) 1 calc R . P C 1
H10F H 0.5499 0.3566 0.1897 0.068 Uiso 0.851(6) 1 calc R . P C 1
C11C C 0.6328(7) 0.4318(7) 0.2378(7) 0.059(3) Uani 0.851(6) 1 d D U P C 1
H11E H 0.5873 0.4073 0.2757 0.071 Uiso 0.851(6) 1 calc R . P C 1
H11F H 0.6054 0.4841 0.2333 0.071 Uiso 0.851(6) 1 calc R . P C 1
C12C C 0.7097(7) 0.4310(5) 0.2573(5) 0.058(2) Uani 0.851(6) 1 d D U P C 1
H12E H 0.7553 0.4553 0.2193 0.069 Uiso 0.851(6) 1 calc R . P C 1
H12F H 0.6898 0.4593 0.3024 0.069 Uiso 0.851(6) 1 calc R . P C 1
O1E O 0.5039(3) 0.1385(3) -0.2452(3) 0.0400(11) Uani 0.892(5) 1 d D U P D 1
O2E O 0.3845(3) 0.2489(3) -0.2794(3) 0.0409(11) Uani 0.892(5) 1 d D U P D 1
O3E O 0.4539(4) 0.3618(3) -0.3763(3) 0.0427(12) Uani 0.892(5) 1 d D U P D 1
O4E O 0.6329(3) 0.3366(3) -0.4661(3) 0.0442(12) Uani 0.892(5) 1 d D U P D 1
O5E O 0.7502(3) 0.2386(3) -0.4193(3) 0.0417(12) Uani 0.892(5) 1 d D U P D 1
O6E O 0.6821(4) 0.1120(3) -0.3395(3) 0.0438(12) Uani 0.892(5) 1 d D U P D 1
C1E C 0.4117(6) 0.1363(5) -0.2191(5) 0.052(2) Uani 0.892(5) 1 d D U P D 1
H1EA H 0.3927 0.1101 -0.1727 0.062 Uiso 0.892(5) 1 calc R . P D 1
H1EB H 0.3999 0.1085 -0.2532 0.062 Uiso 0.892(5) 1 calc R . P D 1
C2E C 0.3603(6) 0.2146(5) -0.2101(4) 0.052(2) Uani 0.892(5) 1 d D U P D 1
H2EA H 0.2957 0.2137 -0.1885 0.062 Uiso 0.892(5) 1 calc R . P D 1
H2EB H 0.3744 0.2435 -0.1781 0.062 Uiso 0.892(5) 1 calc R . P D 1
C3E C 0.3358(7) 0.3231(6) -0.2746(7) 0.051(3) Uani 0.892(5) 1 d D U P D 1
H3EA H 0.3500 0.3549 -0.2449 0.061 Uiso 0.892(5) 1 calc R . P D 1
H3EB H 0.2711 0.3225 -0.2527 0.061 Uiso 0.892(5) 1 calc R . P D 1
C4E C 0.3624(5) 0.3530(5) -0.3497(5) 0.051(2) Uani 0.892(5) 1 d D U P D 1
H4EA H 0.3548 0.3178 -0.3807 0.062 Uiso 0.892(5) 1 calc R . P D 1
H4EB H 0.3244 0.4019 -0.3498 0.062 Uiso 0.892(5) 1 calc R . P D 1
C5E C 0.4857(6) 0.3848(5) -0.4498(5) 0.048(2) Uani 0.892(5) 1 d D U P D 1
H5EA H 0.4444 0.4290 -0.4557 0.058 Uiso 0.892(5) 1 calc R . P D 1
H5EB H 0.4882 0.3439 -0.4804 0.058 Uiso 0.892(5) 1 calc R . P D 1
C6E C 0.5751(6) 0.4036(4) -0.4716(5) 0.0494(19) Uani 0.892(5) 1 d D U P D 1
H6EA H 0.5965 0.4221 -0.5214 0.059 Uiso 0.892(5) 1 calc R . P D 1
H6EB H 0.5735 0.4430 -0.4400 0.059 Uiso 0.892(5) 1 calc R . P D 1
C7E C 0.7199(5) 0.3510(5) -0.4802(4) 0.0503(19) Uani 0.892(5) 1 d D U P D 1
H7EA H 0.7178 0.3812 -0.4410 0.060 Uiso 0.892(5) 1 calc R . P D 1
H7EB H 0.7425 0.3790 -0.5254 0.060 Uiso 0.892(5) 1 calc R . P D 1
C8E C 0.7800(6) 0.2760(5) -0.4858(4) 0.0473(19) Uani 0.892(5) 1 d D U P D 1
H8EA H 0.7793 0.2451 -0.5234 0.057 Uiso 0.892(5) 1 calc R . P D 1
H8EB H 0.8418 0.2836 -0.4991 0.057 Uiso 0.892(5) 1 calc R . P D 1
C9E C 0.7998(5) 0.1647(5) -0.4262(5) 0.049(2) Uani 0.892(5) 1 d D U P D 1
H9EA H 0.8637 0.1669 -0.4425 0.059 Uiso 0.892(5) 1 calc R . P D 1
H9EB H 0.7923 0.1368 -0.4625 0.059 Uiso 0.892(5) 1 calc R . P D 1
C10E C 0.7690(6) 0.1252(5) -0.3565(5) 0.055(2) Uani 0.892(5) 1 d D U P D 1
H10G H 0.8097 0.0770 -0.3596 0.066 Uiso 0.892(5) 1 calc R . P D 1
H10H H 0.7691 0.1561 -0.3186 0.066 Uiso 0.892(5) 1 calc R . P D 1
C11E C 0.6525(6) 0.0717(5) -0.2755(5) 0.049(2) Uani 0.892(5) 1 d D U P D 1
H11G H 0.6576 0.0978 -0.2370 0.059 Uiso 0.892(5) 1 calc R . P D 1
H11H H 0.6894 0.0212 -0.2818 0.059 Uiso 0.892(5) 1 calc R . P D 1
C12E C 0.5579(6) 0.0654(4) -0.2561(4) 0.0494(19) Uani 0.892(5) 1 d D U P D 1
H12G H 0.5531 0.0392 -0.2947 0.059 Uiso 0.892(5) 1 calc R . P D 1
H12H H 0.5366 0.0357 -0.2118 0.059 Uiso 0.892(5) 1 calc R . P D 1
F1D F 0.438(3) 0.328(2) 0.3939(19) 0.061(8) Uani 0.36(3) 1 d . U P A 2
F1F F 0.5709(14) 0.1924(9) -0.0434(10) 0.060(6) Uani 0.242(10) 1 d . U P B 2
F2D F 0.4051(14) 0.4481(13) 0.3519(13) 0.064(5) Uani 0.36(3) 1 d . U P A 2
F2F F 0.6920(16) 0.1400(15) -0.1453(16) 0.073(6) Uani 0.242(10) 1 d . U P B 2
F3D F 0.500(3) 0.418(2) 0.401(2) 0.067(9) Uani 0.36(3) 1 d . U P A 2
F3F F 0.556(3) 0.0999(18) -0.102(2) 0.023(6) Uani 0.242(10) 1 d . U P B 2
F4D F 0.3613(17) 0.4255(15) 0.4708(9) 0.061(6) Uani 0.36(3) 1 d . U P A 2
F4F F 0.652(3) 0.071(2) -0.040(2) 0.071(12) Uani 0.242(10) 1 d . U P B 2
O1D O 0.697(2) 0.3766(18) 0.2610(16) 0.045(6) Uani 0.149(6) 1 d D U P C 2
O1F O 0.579(2) 0.1199(19) -0.2694(18) 0.033(7) Uani 0.108(5) 1 d D U P D 2
O2D O 0.843(3) 0.2757(19) 0.265(2) 0.056(7) Uani 0.149(6) 1 d D U P C 2
O2F O 0.413(3) 0.202(2) -0.249(2) 0.047(8) Uani 0.108(5) 1 d D U P D 2
O3D O 0.909(2) 0.153(2) 0.175(2) 0.063(8) Uani 0.149(6) 1 d D U P C 2
O3F O 0.403(3) 0.340(2) -0.317(2) 0.045(8) Uani 0.108(5) 1 d D U P D 2
O4D O 0.865(2) 0.1514(15) 0.0656(17) 0.053(7) Uani 0.149(6) 1 d D U P C 2
O4F O 0.552(3) 0.356(2) -0.444(2) 0.047(8) Uani 0.108(5) 1 d D U P D 2
O5D O 0.709(3) 0.234(2) 0.0745(15) 0.053(7) Uani 0.149(6) 1 d D U P C 2
O5F O 0.725(3) 0.284(2) -0.4560(19) 0.036(7) Uani 0.108(5) 1 d D U P D 2
O6D O 0.653(3) 0.370(2) 0.146(2) 0.061(9) Uani 0.149(6) 1 d D U P C 2
O6F O 0.734(2) 0.1451(18) -0.3888(18) 0.030(7) Uani 0.108(5) 1 d D U P D 2
C1D C 0.745(3) 0.397(3) 0.299(3) 0.061(10) Uani 0.149(6) 1 d D U P C 2
H1DA H 0.7073 0.3944 0.3509 0.073 Uiso 0.149(6) 1 calc R . P C 2
H1DB H 0.7526 0.4492 0.2877 0.073 Uiso 0.149(6) 1 calc R . P C 2
C1F C 0.500(3) 0.091(3) -0.235(3) 0.033(8) Uani 0.108(5) 1 d D U P D 2
H1FA H 0.5074 0.0522 -0.2008 0.039 Uiso 0.108(5) 1 calc R . P D 2
H1FB H 0.4880 0.0667 -0.2714 0.039 Uiso 0.108(5) 1 calc R . P D 2
C2D C 0.833(4) 0.350(3) 0.285(5) 0.047(10) Uani 0.149(6) 1 d D U P C 2
H2DA H 0.8789 0.3744 0.2472 0.056 Uiso 0.149(6) 1 calc R . P C 2
H2DB H 0.8447 0.3499 0.3292 0.056 Uiso 0.149(6) 1 calc R . P C 2
C2F C 0.420(4) 0.149(3) -0.196(3) 0.043(11) Uani 0.108(5) 1 d D U P D 2
H2FA H 0.3654 0.1266 -0.1737 0.052 Uiso 0.108(5) 1 calc R . P D 2
H2FB H 0.4283 0.1737 -0.1580 0.052 Uiso 0.108(5) 1 calc R . P D 2
C3D C 0.888(4) 0.209(3) 0.284(3) 0.071(10) Uani 0.149(6) 1 d D U P C 2
H3DA H 0.8435 0.1816 0.3188 0.085 Uiso 0.149(6) 1 calc R . P C 2
H3DB H 0.9240 0.2232 0.3081 0.085 Uiso 0.149(6) 1 calc R . P C 2
C3F C 0.342(4) 0.262(4) -0.220(3) 0.052(11) Uani 0.108(5) 1 d D U P D 2
H3FA H 0.3559 0.2930 -0.1893 0.063 Uiso 0.108(5) 1 calc R . P D 2
H3FB H 0.2873 0.2421 -0.1893 0.063 Uiso 0.108(5) 1 calc R . P D 2
C4D C 0.948(7) 0.158(7) 0.224(6) 0.065(13) Uani 0.149(6) 1 d D U P C 2
H4DA H 1.0053 0.1758 0.1985 0.077 Uiso 0.149(6) 1 calc R . P C 2
H4DB H 0.9611 0.1071 0.2426 0.077 Uiso 0.149(6) 1 calc R . P C 2
C4F C 0.326(4) 0.309(5) -0.277(5) 0.039(11) Uani 0.108(5) 1 d D U P D 2
H4FA H 0.3128 0.2786 -0.3089 0.047 Uiso 0.108(5) 1 calc R . P D 2
H4FB H 0.2739 0.3499 -0.2563 0.047 Uiso 0.108(5) 1 calc R . P D 2
C5D C 0.966(4) 0.119(3) 0.106(2) 0.062(11) Uani 0.149(6) 1 d D U P C 2
H5DA H 1.0076 0.0771 0.1152 0.074 Uiso 0.149(6) 1 calc R . P C 2
H5DB H 1.0012 0.1563 0.0778 0.074 Uiso 0.149(6) 1 calc R . P C 2
C5F C 0.396(5) 0.375(4) -0.379(3) 0.055(11) Uani 0.108(5) 1 d D U P D 2
H5FA H 0.3419 0.4149 -0.3643 0.066 Uiso 0.108(5) 1 calc R . P D 2
H5FB H 0.3868 0.3380 -0.4076 0.066 Uiso 0.108(5) 1 calc R . P D 2
C6D C 0.930(4) 0.088(2) 0.059(3) 0.050(11) Uani 0.149(6) 1 d D U P C 2
H6DA H 0.9747 0.0786 0.0098 0.060 Uiso 0.149(6) 1 calc R . P C 2
H6DB H 0.9045 0.0423 0.0792 0.060 Uiso 0.149(6) 1 calc R . P C 2
C6F C 0.474(3) 0.410(4) -0.427(4) 0.047(11) Uani 0.108(5) 1 d D U P D 2
H6FA H 0.4663 0.4284 -0.4716 0.057 Uiso 0.108(5) 1 calc R . P D 2
H6FB H 0.4781 0.4534 -0.4028 0.057 Uiso 0.108(5) 1 calc R . P D 2
C7D C 0.817(3) 0.130(3) 0.029(2) 0.050(9) Uani 0.149(6) 1 d D U P C 2
H7DA H 0.7775 0.0958 0.0592 0.060 Uiso 0.149(6) 1 calc R . P C 2
H7DB H 0.8596 0.1025 -0.0153 0.060 Uiso 0.149(6) 1 calc R . P C 2
C7F C 0.627(3) 0.387(3) -0.487(3) 0.050(11) Uani 0.108(5) 1 d D U P D 2
H7FA H 0.6374 0.4243 -0.4590 0.060 Uiso 0.108(5) 1 calc R . P D 2
H7FB H 0.6188 0.4132 -0.5286 0.060 Uiso 0.108(5) 1 calc R . P D 2
C8D C 0.763(3) 0.196(3) 0.0093(19) 0.052(9) Uani 0.149(6) 1 d D U P C 2
H8DA H 0.8013 0.2284 -0.0250 0.063 Uiso 0.149(6) 1 calc R . P C 2
H8DB H 0.7257 0.1791 -0.0124 0.063 Uiso 0.149(6) 1 calc R . P C 2
C8F C 0.705(4) 0.323(4) -0.511(3) 0.050(10) Uani 0.108(5) 1 d D U P D 2
H8FA H 0.6924 0.2873 -0.5384 0.060 Uiso 0.108(5) 1 calc R . P D 2
H8FB H 0.7582 0.3432 -0.5446 0.060 Uiso 0.108(5) 1 calc R . P D 2
C9D C 0.652(3) 0.292(3) 0.057(3) 0.051(9) Uani 0.149(6) 1 d D U P C 2
H9DA H 0.6113 0.2707 0.0424 0.061 Uiso 0.149(6) 1 calc R . P C 2
H9DB H 0.6882 0.3204 0.0154 0.061 Uiso 0.149(6) 1 calc R . P C 2
C9F C 0.805(3) 0.231(3) -0.479(2) 0.032(8) Uani 0.108(5) 1 d D U P D 2
H9FA H 0.8575 0.2557 -0.4987 0.038 Uiso 0.108(5) 1 calc R . P D 2
H9FB H 0.8070 0.1972 -0.5158 0.038 Uiso 0.108(5) 1 calc R . P D 2
C10D C 0.598(4) 0.345(3) 0.118(3) 0.066(11) Uani 0.149(6) 1 d D U P C 2
H10I H 0.5657 0.3891 0.1022 0.079 Uiso 0.149(6) 1 calc R . P C 2
H10J H 0.5537 0.3199 0.1564 0.079 Uiso 0.149(6) 1 calc R . P C 2
C10F C 0.803(4) 0.187(4) -0.413(3) 0.033(10) Uani 0.108(5) 1 d D U P D 2
H10K H 0.8605 0.1531 -0.4245 0.040 Uiso 0.108(5) 1 calc R . P D 2
H10L H 0.7945 0.2221 -0.3753 0.040 Uiso 0.108(5) 1 calc R . P D 2
C11D C 0.598(3) 0.420(2) 0.203(2) 0.052(9) Uani 0.149(6) 1 d D U P C 2
H11I H 0.5517 0.3952 0.2398 0.062 Uiso 0.149(6) 1 calc R . P C 2
H11J H 0.5690 0.4646 0.1855 0.062 Uiso 0.149(6) 1 calc R . P C 2
C11F C 0.737(4) 0.096(3) -0.332(3) 0.038(10) Uani 0.108(5) 1 d D U P D 2
H11K H 0.7414 0.1236 -0.2946 0.045 Uiso 0.108(5) 1 calc R . P D 2
H11L H 0.7893 0.0556 -0.3506 0.045 Uiso 0.108(5) 1 calc R . P D 2
C12D C 0.659(4) 0.441(3) 0.234(4) 0.052(12) Uani 0.149(6) 1 d D U P C 2
H12I H 0.7060 0.4642 0.1958 0.063 Uiso 0.149(6) 1 calc R . P C 2
H12J H 0.6244 0.4786 0.2723 0.063 Uiso 0.149(6) 1 calc R . P C 2
C12F C 0.654(3) 0.062(3) -0.301(5) 0.054(12) Uani 0.108(5) 1 d D U P D 2
H12K H 0.6463 0.0364 -0.3393 0.065 Uiso 0.108(5) 1 calc R . P D 2
H12L H 0.6576 0.0240 -0.2648 0.065 Uiso 0.108(5) 1 calc R . P D 2
B1F B 0.618(2) 0.123(2) -0.085(2) 0.025(9) Uani 0.242(10) 1 d . U P B 2

loop_
_atom_site_aniso_label
_atom_site_aniso_U_11
_atom_site_aniso_U_22
_atom_site_aniso_U_33
_atom_site_aniso_U_23
_atom_site_aniso_U_13
_atom_site_aniso_U_12
F1A 0.091(3) 0.032(2) 0.069(3) 0.0097(18) -0.046(3) -0.011(2)
F2A 0.061(3) 0.100(4) 0.041(2) 0.004(2) -0.024(2) -0.038(3)
F3A 0.058(3) 0.060(3) 0.061(3) -0.018(2) -0.002(2) 0.005(2)
F4A 0.065(3) 0.059(2) 0.047(2) 0.0161(18) -0.033(2) -0.024(2)
B1A 0.045(4) 0.027(3) 0.033(3) 0.000(2) -0.014(3) -0.008(3)
F1B 0.046(2) 0.0343(19) 0.056(2) -0.0105(16) -0.0087(18) -0.0077(16)
F2B 0.0288(18) 0.070(3) 0.048(2) -0.0036(18) -0.0117(16) -0.0103(17)
F3B 0.065(3) 0.046(2) 0.044(2) 0.0106(16) -0.0231(19) -0.0087(19)
F4B 0.0330(18) 0.0447(19) 0.0342(17) -0.0099(14) -0.0048(14) 0.0006(15)
B1B 0.027(3) 0.034(3) 0.033(3) -0.003(2) -0.006(3) -0.006(3)
O1A 0.068(3) 0.029(2) 0.049(2) 0.0055(18) -0.036(2) -0.010(2)
O2A 0.041(2) 0.044(2) 0.060(3) -0.011(2) -0.031(2) 0.0043(19)
O3A 0.036(2) 0.045(2) 0.044(2) -0.0102(19) -0.0051(19) -0.0104(19)
O4A 0.048(3) 0.030(2) 0.039(2) 0.0064(16) -0.0145(19) -0.0123(18)
O5A 0.033(2) 0.043(2) 0.035(2) 0.0002(17) -0.0146(18) -0.0007(18)
O6A 0.042(2) 0.050(3) 0.035(2) 0.0082(19) -0.0111(19) -0.013(2)
C1A 0.084(5) 0.025(3) 0.054(4) -0.002(3) -0.044(4) 0.007(3)
C2A 0.060(5) 0.044(4) 0.068(5) -0.011(3) -0.045(4) 0.012(3)
C3A 0.037(4) 0.062(4) 0.067(5) -0.022(4) -0.030(3) 0.010(3)
C4A 0.029(3) 0.066(5) 0.064(5) -0.028(4) -0.012(3) -0.002(3)
C5A 0.053(4) 0.050(4) 0.047(4) -0.003(3) -0.009(3) -0.021(3)
C6A 0.058(4) 0.047(4) 0.039(3) 0.005(3) -0.009(3) -0.026(3)
C7A 0.060(4) 0.031(3) 0.045(3) 0.008(2) -0.030(3) -0.005(3)
C8A 0.054(4) 0.034(3) 0.051(4) 0.002(3) -0.036(3) 0.001(3)
C9A 0.024(3) 0.073(5) 0.068(5) -0.009(4) -0.011(3) 0.007(3)
C10A 0.035(4) 0.070(5) 0.045(4) -0.002(3) -0.007(3) -0.003(3)
C11A 0.061(4) 0.061(4) 0.034(3) 0.016(3) -0.024(3) -0.027(4)
C12A 0.077(5) 0.039(3) 0.043(3) 0.012(3) -0.029(3) -0.027(3)
O1B 0.039(2) 0.031(2) 0.036(2) -0.0037(16) -0.0100(18) -0.0062(17)
O2B 0.031(2) 0.049(3) 0.054(3) 0.009(2) -0.017(2) -0.0048(19)
O3B 0.043(2) 0.043(2) 0.037(2) 0.0045(17) -0.0207(19) -0.0107(19)
O4B 0.042(2) 0.033(2) 0.039(2) -0.0050(17) -0.0182(19) -0.0025(18)
O5B 0.034(2) 0.047(2) 0.043(2) 0.0026(19) -0.0185(19) -0.0043(19)
O6B 0.046(3) 0.041(2) 0.035(2) -0.0029(17) -0.0180(19) -0.0030(19)
C1B 0.035(3) 0.028(3) 0.051(4) 0.000(3) -0.005(3) 0.008(2)
C2B 0.027(3) 0.047(4) 0.054(4) 0.011(3) -0.011(3) 0.002(3)
C3B 0.038(3) 0.046(4) 0.061(4) 0.013(3) -0.028(3) -0.012(3)
C4B 0.055(4) 0.056(4) 0.045(4) 0.015(3) -0.032(3) -0.013(3)
C5B 0.052(4) 0.050(4) 0.033(3) -0.003(3) -0.019(3) -0.017(3)
C6B 0.055(4) 0.041(3) 0.036(3) -0.001(3) -0.020(3) -0.015(3)
C7B 0.036(3) 0.029(3) 0.055(4) -0.003(3) -0.015(3) 0.002(2)
C8B 0.032(3) 0.038(3) 0.045(3) 0.004(3) -0.011(3) 0.000(2)
C9B 0.041(3) 0.054(4) 0.048(4) -0.001(3) -0.030(3) 0.000(3)
C10B 0.050(4) 0.061(4) 0.040(3) 0.001(3) -0.027(3) -0.006(3)
C11B 0.047(4) 0.060(4) 0.040(3) -0.013(3) -0.015(3) -0.013(3)
C12B 0.037(3) 0.038(3) 0.052(4) -0.009(3) -0.006(3) -0.013(3)
O7AE 0.151(8) 0.096(6) 0.078(5) 0.000(4) -0.031(5) -0.042(6)
O7BC 0.079(5) 0.097(5) 0.105(6) 0.002(4) -0.041(4) -0.006(4)
N1A 0.031(2) 0.025(2) 0.028(2) 0.0027(17) -0.0163(19) -0.0037(18)
N2A 0.033(3) 0.029(2) 0.032(2) -0.0028(18) -0.012(2) -0.0021(19)
N3A 0.033(2) 0.029(2) 0.032(2) 0.0016(18) -0.015(2) -0.0046(19)
C13A 0.022(2) 0.026(3) 0.031(3) -0.005(2) -0.012(2) 0.000(2)
C14A 0.038(3) 0.030(3) 0.033(3) 0.004(2) -0.020(2) -0.005(2)
C15A 0.032(3) 0.024(3) 0.041(3) -0.002(2) -0.017(2) -0.003(2)
C16A 0.023(3) 0.030(3) 0.035(3) -0.006(2) -0.012(2) 0.000(2)
C17A 0.035(3) 0.027(3) 0.030(3) 0.000(2) -0.015(2) -0.001(2)
C18A 0.027(3) 0.027(3) 0.027(2) 0.000(2) -0.011(2) -0.002(2)
C19A 0.022(3) 0.030(3) 0.032(3) -0.006(2) -0.007(2) -0.003(2)
C20A 0.031(3) 0.032(3) 0.041(3) -0.001(2) -0.015(2) -0.003(2)
C21A 0.034(3) 0.034(3) 0.049(3) -0.008(3) -0.014(3) -0.004(2)
C22A 0.040(3) 0.052(4) 0.031(3) -0.009(3) -0.006(3) -0.015(3)
C23A 0.056(4) 0.057(4) 0.029(3) 0.000(3) -0.018(3) -0.012(3)
C24A 0.043(3) 0.037(3) 0.038(3) 0.002(2) -0.014(3) -0.010(3)
N1B 0.027(2) 0.028(2) 0.026(2) 0.0017(17) -0.0110(18) -0.0028(18)
N2B 0.032(2) 0.026(2) 0.030(2) 0.0029(17) -0.0113(19) -0.0057(18)
N3B 0.029(2) 0.030(2) 0.027(2) 0.0031(17) -0.0108(19) -0.0068(18)
C13B 0.028(3) 0.024(2) 0.026(2) 0.0034(19) -0.012(2) -0.004(2)
C14B 0.032(3) 0.026(3) 0.027(3) 0.001(2) -0.009(2) -0.002(2)
C15B 0.032(3) 0.025(3) 0.029(3) 0.001(2) -0.009(2) -0.005(2)
C16B 0.026(3) 0.028(3) 0.030(3) 0.004(2) -0.013(2) -0.003(2)
C17B 0.026(3) 0.035(3) 0.025(2) 0.000(2) -0.008(2) -0.004(2)
C18B 0.030(3) 0.028(3) 0.030(3) 0.002(2) -0.012(2) -0.003(2)
C19B 0.028(3) 0.031(3) 0.028(3) 0.004(2) -0.013(2) -0.008(2)
C20B 0.029(3) 0.029(3) 0.034(3) 0.003(2) -0.012(2) -0.007(2)
C21B 0.038(3) 0.032(3) 0.043(3) 0.004(2) -0.018(3) -0.012(2)
C22B 0.044(3) 0.043(3) 0.033(3) 0.007(2) -0.017(3) -0.019(3)
C23B 0.046(4) 0.042(3) 0.036(3) -0.001(3) -0.005(3) -0.013(3)
C24B 0.042(3) 0.029(3) 0.037(3) -0.002(2) -0.007(3) -0.008(2)
N1C 0.032(2) 0.028(2) 0.034(2) 0.0041(18) -0.016(2) -0.0059(19)
N2C 0.037(3) 0.035(3) 0.032(2) 0.0008(19) -0.020(2) -0.003(2)
N3C 0.035(3) 0.032(2) 0.033(2) 0.0018(18) -0.018(2) -0.005(2)
C13C 0.031(3) 0.032(3) 0.031(3) 0.004(2) -0.019(2) -0.004(2)
C14C 0.030(3) 0.030(3) 0.029(3) 0.000(2) -0.013(2) 0.000(2)
C15C 0.034(3) 0.026(3) 0.038(3) -0.001(2) -0.021(2) 0.001(2)
C16C 0.035(3) 0.030(3) 0.030(3) 0.004(2) -0.020(2) -0.002(2)
C17C 0.039(3) 0.030(3) 0.037(3) -0.003(2) -0.021(3) 0.001(2)
C18C 0.037(3) 0.027(3) 0.032(3) -0.001(2) -0.018(2) -0.001(2)
C19C 0.031(3) 0.036(3) 0.028(3) 0.003(2) -0.016(2) -0.006(2)
C20C 0.032(3) 0.035(3) 0.033(3) 0.003(2) -0.014(2) -0.005(2)
C21C 0.044(4) 0.050(4) 0.043(3) 0.008(3) -0.023(3) -0.015(3)
C22C 0.039(3) 0.060(4) 0.036(3) 0.005(3) -0.014(3) -0.020(3)
C23C 0.033(3) 0.070(5) 0.036(3) -0.005(3) -0.008(3) -0.012(3)
C24C 0.041(3) 0.039(3) 0.038(3) -0.001(2) -0.016(3) -0.005(3)
N1E 0.027(2) 0.029(2) 0.028(2) -0.0039(17) -0.0103(19) -0.0001(18)
N2E 0.030(2) 0.029(2) 0.033(2) -0.0059(18) -0.009(2) -0.0015(19)
N3E 0.027(2) 0.030(2) 0.031(2) -0.0027(18) -0.0091(19) -0.0041(18)
C13E 0.021(2) 0.031(3) 0.026(2) -0.007(2) -0.004(2) -0.002(2)
C14E 0.027(3) 0.033(3) 0.030(3) -0.004(2) -0.010(2) -0.001(2)
C15E 0.030(3) 0.025(3) 0.035(3) -0.003(2) -0.009(2) -0.003(2)
C16E 0.026(3) 0.027(3) 0.033(3) -0.004(2) -0.010(2) -0.002(2)
C17E 0.033(3) 0.028(3) 0.032(3) -0.002(2) -0.010(2) -0.004(2)
C18E 0.033(3) 0.028(3) 0.032(3) -0.003(2) -0.014(2) -0.003(2)
C19E 0.026(3) 0.035(3) 0.029(3) -0.005(2) -0.009(2) -0.007(2)
C20E 0.033(3) 0.039(3) 0.042(3) -0.002(2) -0.015(3) -0.009(2)
C21E 0.034(3) 0.035(3) 0.042(3) -0.011(2) -0.004(3) -0.010(2)
C22E 0.039(3) 0.046(4) 0.044(3) -0.012(3) -0.010(3) -0.016(3)
C23E 0.061(4) 0.056(4) 0.037(3) 0.006(3) -0.025(3) -0.020(3)
C24E 0.051(4) 0.038(3) 0.043(3) -0.005(3) -0.018(3) -0.007(3)
B1C 0.031(3) 0.045(4) 0.042(4) 0.007(3) -0.010(3) -0.012(3)
F1C 0.062(10) 0.028(5) 0.079(12) -0.015(7) -0.027(10) 0.004(5)
F2C 0.066(6) 0.129(13) 0.060(6) 0.034(7) -0.037(5) -0.056(8)
F3C 0.038(5) 0.065(9) 0.055(9) 0.001(7) -0.013(4) -0.028(5)
F4C 0.043(4) 0.044(5) 0.117(12) -0.028(6) -0.007(6) 0.000(3)
F1E 0.063(4) 0.031(3) 0.066(4) 0.010(3) -0.033(3) -0.016(3)
F2E 0.053(3) 0.059(3) 0.052(3) -0.020(3) -0.021(3) 0.012(3)
F3E 0.054(7) 0.090(9) 0.059(7) -0.005(6) -0.019(5) -0.030(5)
F4E 0.039(4) 0.059(7) 0.032(3) 0.008(3) -0.014(3) -0.013(4)
B1E 0.060(9) 0.030(6) 0.035(6) -0.001(5) -0.019(6) -0.006(6)
O1C 0.048(3) 0.041(3) 0.041(3) -0.008(2) -0.010(3) -0.011(3)
O2C 0.054(3) 0.047(3) 0.056(3) 0.003(3) -0.038(3) -0.005(3)
O3C 0.037(3) 0.036(3) 0.067(4) -0.010(3) -0.017(3) -0.001(2)
O4C 0.056(4) 0.040(3) 0.044(3) -0.008(3) -0.014(3) -0.019(3)
O5C 0.042(3) 0.059(4) 0.037(3) 0.018(3) -0.025(3) -0.013(3)
O6C 0.034(3) 0.039(3) 0.060(4) 0.001(3) -0.005(3) 0.004(3)
C1C 0.078(9) 0.083(7) 0.063(7) -0.031(6) -0.030(8) -0.021(6)
C2C 0.088(7) 0.071(6) 0.048(5) 0.004(5) -0.043(5) -0.026(5)
C3C 0.067(7) 0.069(8) 0.091(7) 0.020(6) -0.060(6) -0.001(5)
C4C 0.044(5) 0.048(5) 0.101(7) -0.002(5) -0.039(5) 0.009(4)
C5C 0.046(5) 0.029(5) 0.079(7) -0.011(4) 0.000(5) -0.003(4)
C6C 0.070(6) 0.035(4) 0.044(4) -0.015(3) -0.006(4) -0.008(4)
C7C 0.076(6) 0.060(5) 0.042(4) -0.005(4) -0.024(4) -0.036(5)
C8C 0.058(5) 0.075(6) 0.035(4) 0.016(4) -0.026(4) -0.037(5)
C9C 0.045(5) 0.083(7) 0.061(6) 0.030(5) -0.033(5) -0.005(5)
C10C 0.034(4) 0.059(5) 0.069(6) 0.020(5) -0.020(4) 0.003(4)
C11C 0.038(6) 0.043(5) 0.065(6) -0.007(4) 0.005(6) 0.010(4)
C12C 0.061(6) 0.033(4) 0.056(5) -0.018(4) 0.000(4) -0.004(4)
O1E 0.050(3) 0.033(3) 0.044(3) 0.004(2) -0.023(2) -0.013(2)
O2E 0.030(2) 0.048(3) 0.039(3) -0.007(2) -0.007(2) -0.005(2)
O3E 0.045(3) 0.041(3) 0.049(3) 0.008(2) -0.026(2) -0.010(2)
O4E 0.045(3) 0.046(3) 0.046(3) 0.010(2) -0.019(2) -0.020(2)
O5E 0.030(2) 0.053(3) 0.040(3) -0.015(2) -0.012(2) -0.001(2)
O6E 0.055(3) 0.038(3) 0.044(3) -0.001(2) -0.030(3) 0.002(2)
C1E 0.065(5) 0.053(5) 0.038(4) 0.006(3) -0.017(4) -0.027(4)
C2E 0.051(5) 0.058(5) 0.038(4) -0.002(4) -0.004(4) -0.021(4)
C3E 0.029(4) 0.050(6) 0.065(5) -0.016(4) -0.012(4) -0.001(3)
C4E 0.040(4) 0.039(4) 0.080(6) -0.008(4) -0.032(4) 0.003(3)
C5E 0.070(5) 0.034(4) 0.051(5) 0.006(3) -0.039(4) -0.001(4)
C6E 0.065(5) 0.040(4) 0.048(4) 0.012(3) -0.027(4) -0.015(4)
C7E 0.046(4) 0.061(5) 0.041(4) -0.003(3) -0.006(3) -0.027(4)
C8E 0.037(4) 0.063(5) 0.031(4) -0.006(4) 0.001(3) -0.015(4)
C9E 0.026(4) 0.061(5) 0.055(5) -0.025(4) -0.016(3) 0.012(4)
C10E 0.052(5) 0.051(5) 0.074(6) -0.023(4) -0.044(5) 0.017(4)
C11E 0.068(5) 0.035(4) 0.049(5) -0.002(3) -0.035(4) 0.006(4)
C12E 0.081(6) 0.034(4) 0.047(4) 0.006(3) -0.041(4) -0.010(4)
F1D 0.041(8) 0.051(9) 0.071(17) -0.041(12) -0.001(13) 0.009(6)
F1F 0.081(13) 0.037(9) 0.058(10) 0.001(7) -0.032(9) 0.012(8)
F2D 0.094(11) 0.058(10) 0.059(10) 0.037(8) -0.047(8) -0.035(8)
F2F 0.062(12) 0.070(14) 0.106(16) 0.023(12) -0.048(12) -0.031(11)
F3D 0.094(14) 0.09(2) 0.040(8) 0.042(11) -0.036(8) -0.077(13)
F3F 0.019(9) 0.022(9) 0.029(10) 0.006(7) -0.014(8) 0.001(7)
F4D 0.059(11) 0.067(12) 0.031(8) -0.028(7) 0.019(6) -0.025(9)
F4F 0.09(3) 0.016(9) 0.07(2) 0.014(12) -0.017(17) 0.010(14)
O1D 0.044(9) 0.038(9) 0.037(9) 0.002(7) -0.003(7) -0.001(8)
O1F 0.039(14) 0.029(14) 0.028(13) -0.006(11) -0.008(11) -0.010(12)
O2D 0.076(15) 0.065(15) 0.042(14) 0.018(13) -0.036(13) -0.027(13)
O2F 0.050(15) 0.049(15) 0.040(14) -0.015(13) -0.019(13) 0.001(14)
O3D 0.042(14) 0.061(15) 0.073(15) 0.006(14) -0.017(13) 0.005(12)
O3F 0.042(15) 0.039(14) 0.060(15) -0.001(13) -0.025(13) -0.008(13)
O4D 0.066(14) 0.021(11) 0.053(13) -0.010(10) -0.004(12) -0.005(11)
O4F 0.056(15) 0.038(14) 0.041(13) -0.001(12) -0.015(13) -0.005(13)
O5D 0.068(15) 0.056(14) 0.034(12) 0.005(12) -0.016(12) -0.021(13)
O5F 0.044(15) 0.038(14) 0.019(13) -0.002(12) -0.007(12) -0.002(13)
O6D 0.043(15) 0.067(17) 0.053(15) 0.020(14) -0.010(13) 0.012(14)
O6F 0.025(13) 0.028(13) 0.039(13) 0.000(11) -0.016(12) -0.004(11)
C1D 0.065(16) 0.052(16) 0.058(16) -0.002(15) -0.014(15) -0.015(15)
C1F 0.042(16) 0.029(16) 0.029(15) -0.006(14) -0.014(14) -0.011(15)
C2D 0.053(16) 0.056(16) 0.048(16) 0.007(15) -0.030(14) -0.028(14)
C2F 0.047(17) 0.047(17) 0.035(17) -0.002(16) -0.016(15) -0.007(16)
C3D 0.072(17) 0.077(17) 0.068(16) 0.023(16) -0.042(14) 0.000(16)
C3F 0.042(17) 0.058(18) 0.043(17) -0.006(17) -0.005(15) -0.004(17)
C4D 0.056(18) 0.059(18) 0.080(18) 0.009(17) -0.037(17) 0.008(17)
C4F 0.037(17) 0.049(18) 0.045(16) -0.014(16) -0.027(14) -0.012(16)
C5D 0.048(16) 0.041(16) 0.072(17) -0.006(16) -0.007(17) 0.012(16)
C5F 0.056(18) 0.037(17) 0.066(18) 0.000(16) -0.020(17) -0.008(17)
C6D 0.055(17) 0.023(16) 0.056(16) -0.020(15) -0.008(15) 0.004(15)
C6F 0.056(17) 0.042(18) 0.049(17) 0.012(16) -0.034(15) 0.004(17)
C7D 0.071(17) 0.049(17) 0.018(13) 0.001(14) -0.004(14) -0.016(16)
C7F 0.058(18) 0.048(17) 0.041(16) 0.009(16) -0.020(16) -0.006(17)
C8D 0.069(17) 0.050(16) 0.032(14) -0.003(14) -0.005(14) -0.029(15)
C8F 0.047(17) 0.058(17) 0.036(16) 0.007(16) -0.007(15) -0.012(16)
C9D 0.037(15) 0.059(17) 0.054(16) 0.022(16) -0.015(14) -0.016(14)
C9F 0.034(15) 0.044(16) 0.023(14) 0.005(14) -0.019(13) -0.003(15)
C10D 0.045(17) 0.073(18) 0.063(18) 0.025(17) -0.014(16) 0.007(16)
C10F 0.032(12) 0.036(12) 0.036(12) -0.004(9) -0.016(8) -0.009(9)
C11D 0.035(15) 0.043(15) 0.054(16) 0.011(14) -0.008(14) 0.021(14)
C11F 0.037(17) 0.028(16) 0.045(17) -0.001(15) -0.012(15) -0.008(15)
C12D 0.043(18) 0.034(16) 0.049(16) 0.002(14) 0.010(17) -0.001(16)
C12F 0.054(17) 0.049(18) 0.049(18) 0.000(17) -0.017(17) 0.004(17)
B1F 0.024(12) 0.028(13) 0.027(12) -0.002(8) -0.013(8) -0.012(9)

loop_
_atom_type_symbol
_atom_type_description
_atom_type_scat_dispersion_real
_atom_type_scat_dispersion_imag
_atom_type_scat_source
C C 0.0181 0.0091 'International Tables Vol C Tables 4.2.6.8 and 6.1.1.4'
H H 0.0000 0.0000 'International Tables Vol C Tables 4.2.6.8 and 6.1.1.4'
B B 0.0090 0.0039 'International Tables Vol C Tables 4.2.6.8 and 6.1.1.4'
F F 0.0727 0.0534 'International Tables Vol C Tables 4.2.6.8 and 6.1.1.4'
N N 0.0311 0.0180 'International Tables Vol C Tables 4.2.6.8 and 6.1.1.4'
O O 0.0492 0.0322 'International Tables Vol C Tables 4.2.6.8 and 6.1.1.4'

loop_
_geom_angle_atom_site_label_1
_geom_angle_atom_site_label_2
_geom_angle_atom_site_label_3
_geom_angle
F1A B1A F3A 109.6(6)
F1A B1A F4A 107.7(5)
F2A B1A F1A 111.2(6)
F2A B1A F3A 108.8(5)
F2A B1A F4A 110.3(5)
F4A B1A F3A 109.2(6)
F1B B1B F2B 110.7(5)
F1B B1B F3B 108.5(5)
F1B B1B F4B 110.2(5)
F2B B1B F3B 110.4(5)
F2B B1B F4B 109.3(5)
F3B B1B F4B 107.7(5)
C12A O1A C1A 111.9(5)
C2A O2A C3A 111.8(5)
C4A O3A C5A 113.2(5)
C7A O4A C6A 112.4(5)
C8A O5A C9A 111.7(5)
C10A O6A C11A 113.6(5)
O1A C1A H1AA 110.0
O1A C1A H1AB 110.0
O1A C1A C2A 108.5(5)
H1AA C1A H1AB 108.4
C2A C1A H1AA 110.0
C2A C1A H1AB 110.0
O2A C2A C1A 109.8(5)
O2A C2A H2AA 109.7
O2A C2A H2AB 109.7
C1A C2A H2AA 109.7
C1A C2A H2AB 109.7
H2AA C2A H2AB 108.2
O2A C3A H3AA 109.8
O2A C3A H3AB 109.8
O2A C3A C4A 109.5(5)
H3AA C3A H3AB 108.2
C4A C3A H3AA 109.8
C4A C3A H3AB 109.8
O3A C4A C3A 111.2(6)
O3A C4A H4AA 109.4
O3A C4A H4AB 109.4
C3A C4A H4AA 109.4
C3A C4A H4AB 109.4
H4AA C4A H4AB 108.0
O3A C5A H5AA 109.5
O3A C5A H5AB 109.5
O3A C5A C6A 110.9(6)
H5AA C5A H5AB 108.0
C6A C5A H5AA 109.5
C6A C5A H5AB 109.5
O4A C6A C5A 107.3(5)
O4A C6A H6AA 110.2
O4A C6A H6AB 110.2
C5A C6A H6AA 110.2
C5A C6A H6AB 110.2
H6AA C6A H6AB 108.5
O4A C7A H7AA 110.0
O4A C7A H7AB 110.0
O4A C7A C8A 108.5(5)
H7AA C7A H7AB 108.4
C8A C7A H7AA 110.0
C8A C7A H7AB 110.0
O5A C8A C7A 108.9(5)
O5A C8A H8AA 109.9
O5A C8A H8AB 109.9
C7A C8A H8AA 109.9
C7A C8A H8AB 109.9
H8AA C8A H8AB 108.3
O5A C9A H9AA 109.8
O5A C9A H9AB 109.8
O5A C9A C10A 109.5(6)
H9AA C9A H9AB 108.2
C10A C9A H9AA 109.8
C10A C9A H9AB 109.8
O6A C10A C9A 108.9(6)
O6A C10A H10A 109.9
O6A C10A H10B 109.9
C9A C10A H10A 109.9
C9A C10A H10B 109.9
H10A C10A H10B 108.3
O6A C11A H11A 109.9
O6A C11A H11B 109.9
O6A C11A C12A 108.9(5)
H11A C11A H11B 108.3
C12A C11A H11A 109.9
C12A C11A H11B 109.9
O1A C12A C11A 107.9(5)
O1A C12A H12A 110.1
O1A C12A H12B 110.1
C11A C12A H12A 110.1
C11A C12A H12B 110.1
H12A C12A H12B 108.4
C12B O1B C1B 113.2(5)
C3B O2B C2B 113.1(5)
C4B O3B C5B 111.9(5)
C7B O4B C6B 112.6(5)
C9B O5B C8B 111.7(5)
C10B O6B C11B 112.3(5)
O1B C1B H1BA 109.7
O1B C1B H1BB 109.7
O1B C1B C2B 109.8(5)
H1BA C1B H1BB 108.2
C2B C1B H1BA 109.7
C2B C1B H1BB 109.7
O2B C2B C1B 109.2(5)
O2B C2B H2BA 109.8
O2B C2B H2BB 109.8
C1B C2B H2BA 109.8
C1B C2B H2BB 109.8
H2BA C2B H2BB 108.3
O2B C3B H3BA 109.6
O2B C3B H3BB 109.6
O2B C3B C4B 110.1(5)
H3BA C3B H3BB 108.2
C4B C3B H3BA 109.6
C4B C3B H3BB 109.6
O3B C4B C3B 109.6(5)
O3B C4B H4BA 109.7
O3B C4B H4BB 109.7
C3B C4B H4BA 109.7
C3B C4B H4BB 109.7
H4BA C4B H4BB 108.2
O3B C5B H5BA 109.6
O3B C5B H5BB 109.6
O3B C5B C6B 110.2(5)
H5BA C5B H5BB 108.1
C6B C5B H5BA 109.6
C6B C5B H5BB 109.6
O4B C6B C5B 108.2(5)
O4B C6B H6BA 110.1
O4B C6B H6BB 110.1
C5B C6B H6BA 110.1
C5B C6B H6BB 110.1
H6BA C6B H6BB 108.4
O4B C7B H7BA 110.0
O4B C7B H7BB 110.0
O4B C7B C8B 108.5(5)
H7BA C7B H7BB 108.4
C8B C7B H7BA 110.0
C8B C7B H7BB 110.0
O5B C8B C7B 109.0(5)
O5B C8B H8BA 109.9
O5B C8B H8BB 109.9
C7B C8B H8BA 109.9
C7B C8B H8BB 109.9
H8BA C8B H8BB 108.3
O5B C9B H9BA 109.7
O5B C9B H9BB 109.7
O5B C9B C10B 109.9(5)
H9BA C9B H9BB 108.2
C10B C9B H9BA 109.7
C10B C9B H9BB 109.7
O6B C10B C9B 107.6(5)
O6B C10B H10C 110.2
O6B C10B H10D 110.2
C9B C10B H10C 110.2
C9B C10B H10D 110.2
H10C C10B H10D 108.5
O6B C11B H11C 110.1
O6B C11B H11D 110.1
O6B C11B C12B 108.0(5)
H11C C11B H11D 108.4
C12B C11B H11C 110.1
C12B C11B H11D 110.1
O1B C12B C11B 108.0(5)
O1B C12B H12C 110.1
O1B C12B H12D 110.1
C11B C12B H12C 110.1
C11B C12B H12D 110.1
H12C C12B H12D 108.4
H7AC O7AE H7AD 84.9
H7BC O7BC H7BD 106.4
H1AC N1A H1AD 109.5
H1AC N1A H1AE 109.5
H1AD N1A H1AE 109.5
C13A N1A H1AC 109.5
C13A N1A H1AD 109.5
C13A N1A H1AE 109.5
N3A N2A C16A 113.4(5)
N2A N3A C19A 114.3(5)
C14A C13A N1A 117.9(5)
C18A C13A N1A 120.1(5)
C18A C13A C14A 122.0(5)
C13A C14A H14A 120.6
C13A C14A C15A 118.8(5)
C15A C14A H14A 120.6
C14A C15A H15A 120.1
C16A C15A C14A 119.8(5)
C16A C15A H15A 120.1
C15A C16A N2A 124.9(5)
C15A C16A C17A 121.1(5)
C17A C16A N2A 114.0(5)
C16A C17A H17A 120.3
C16A C17A C18A 119.5(5)
C18A C17A H17A 120.3
C13A C18A C17A 118.8(5)
C13A C18A H18A 120.6
C17A C18A H18A 120.6
C20A C19A N3A 114.3(5)
C24A C19A N3A 125.8(5)
C24A C19A C20A 120.0(5)
C19A C20A H20A 120.3
C21A C20A C19A 119.4(6)
C21A C20A H20A 120.3
C20A C21A H21A 119.6
C22A C21A C20A 120.8(6)
C22A C21A H21A 119.6
C21A C22A H22A 120.3
C21A C22A C23A 119.4(6)
C23A C22A H22A 120.3
C22A C23A H23A 119.9
C24A C23A C22A 120.2(6)
C24A C23A H23A 119.9
C19A C24A H24A 119.9
C23A C24A C19A 120.2(6)
C23A C24A H24A 119.9
H1BC N1B H1BD 109.5
H1BC N1B H1BE 109.5
H1BD N1B H1BE 109.5
C13B N1B H1BC 109.5
C13B N1B H1BD 109.5
C13B N1B H1BE 109.5
N3B N2B C16B 113.6(4)
N2B N3B C19B 113.4(4)
C14B C13B N1B 117.5(5)
C18B C13B N1B 120.4(5)
C18B C13B C14B 122.1(5)
C13B C14B H14B 120.8
C13B C14B C15B 118.4(5)
C15B C14B H14B 120.8
C14B C15B H15B 120.1
C16B C15B C14B 119.8(5)
C16B C15B H15B 120.1
C15B C16B N2B 124.6(5)
C15B C16B C17B 121.0(5)
C17B C16B N2B 114.4(5)
C16B C17B H17B 120.3
C16B C17B C18B 119.5(5)
C18B C17B H17B 120.3
C13B C18B C17B 119.2(5)
C13B C18B H18B 120.4
C17B C18B H18B 120.4
C20B C19B N3B 115.5(5)
C24B C19B N3B 124.0(5)
C24B C19B C20B 120.6(5)
C19B C20B H20B 120.3
C19B C20B C21B 119.4(5)
C21B C20B H20B 120.3
C20B C21B H21B 120.3
C22B C21B C20B 119.4(6)
C22B C21B H21B 120.3
C21B C22B H22B 119.3
C23B C22B C21B 121.4(6)
C23B C22B H22B 119.3
C22B C23B H23B 120.2
C22B C23B C24B 119.6(6)
C24B C23B H23B 120.2
C19B C24B C23B 119.6(6)
C19B C24B H24B 120.2
C23B C24B H24B 120.2
H1CC N1C H1CD 109.5
H1CC N1C H1CE 109.5
H1CD N1C H1CE 109.5
C13C N1C H1CC 109.5
C13C N1C H1CD 109.5
C13C N1C H1CE 109.5
N3C N2C C16C 113.8(5)
N2C N3C C19C 113.1(5)
C14C C13C N1C 118.6(5)
C18C C13C N1C 119.0(5)
C18C C13C C14C 122.4(5)
C13C C14C H14C 120.6
C13C C14C C15C 118.8(5)
C15C C14C H14C 120.6
C14C C15C H15C 120.1
C14C C15C C16C 119.8(5)
C16C C15C H15C 120.1
C15C C16C N2C 124.5(5)
C17C C16C N2C 115.2(5)
C17C C16C C15C 120.3(5)
C16C C17C H17C 119.9
C16C C17C C18C 120.1(5)
C18C C17C H17C 119.9
C13C C18C C17C 118.6(5)
C13C C18C H18C 120.7
C17C C18C H18C 120.7
C20C C19C N3C 115.3(5)
C24C C19C N3C 123.8(5)
C24C C19C C20C 120.9(5)
C19C C20C H20C 120.3
C19C C20C C21C 119.5(6)
C21C C20C H20C 120.3
C20C C21C H21C 120.1
C22C C21C C20C 119.9(6)
C22C C21C H21C 120.1
C21C C22C H22C 119.8
C23C C22C C21C 120.4(6)
C23C C22C H22C 119.8
C22C C23C H23C 119.7
C22C C23C C24C 120.6(6)
C24C C23C H23C 119.7
C19C C24C C23C 118.7(6)
C19C C24C H24C 120.6
C23C C24C H24C 120.6
H1EC N1E H1ED 109.5
H1EC N1E H1EE 109.5
H1ED N1E H1EE 109.5
C13E N1E H1EC 109.5
C13E N1E H1ED 109.5
C13E N1E H1EE 109.5
N3E N2E C16E 113.4(5)
N2E N3E C19E 113.5(5)
C14E C13E N1E 118.9(5)
C18E C13E N1E 119.3(5)
C18E C13E C14E 121.7(5)
C13E C14E H14E 120.5
C13E C14E C15E 119.1(5)
C15E C14E H14E 120.5
C14E C15E H15E 120.2
C16E C15E C14E 119.6(5)
C16E C15E H15E 120.2
C15E C16E N2E 124.4(5)
C15E C16E C17E 120.8(5)
C17E C16E N2E 114.7(5)
C16E C17E H17E 120.0
C16E C17E C18E 120.0(5)
C18E C17E H17E 120.0
C13E C18E C17E 118.8(5)
C13E C18E H18E 120.6
C17E C18E H18E 120.6
C20E C19E N3E 116.0(5)
C20E C19E C24E 120.9(5)
C24E C19E N3E 123.2(5)
C19E C20E H20E 120.3
C19E C20E C21E 119.5(6)
C21E C20E H20E 120.3
C20E C21E H21E 120.0
C22E C21E C20E 120.1(6)
C22E C21E H21E 120.0
C21E C22E H22E 119.5
C21E C22E C23E 120.9(6)
C23E C22E H22E 119.5
C22E C23E H23E 120.2
C22E C23E C24E 119.5(6)
C24E C23E H23E 120.2
C19E C24E C23E 119.1(6)
C19E C24E H24E 120.5
C23E C24E H24E 120.5
F1C B1C F2C 104.0(11)
F1C B1C F3C 115.9(16)
F1C B1C F4C 108.2(12)
F3C B1C F2C 108.1(10)
F4C B1C F2C 107.4(9)
F4C B1C F3C 112.6(11)
F1D B1C F4D 106.4(17)
F2D B1C F1D 121(2)
F2D B1C F4D 108.8(12)
F3D B1C F1D 106(3)
F3D B1C F2D 111.3(18)
F3D B1C F4D 102(2)
F1E B1E F3E 106.7(13)
F2E B1E F1E 110.9(12)
F2E B1E F3E 110.2(13)
F2E B1E F4E 111.5(12)
F4E B1E F1E 108.1(11)
F4E B1E F3E 109.3(14)
C1C O1C C12C 113.6(8)
C3C O2C C2C 111.9(9)
C4C O3C C5C 110.2(8)
C7C O4C C6C 110.3(7)
C9C O5C C8C 109.0(7)
C11C O6C C10C 112.8(8)
O1C C1C H1CA 109.2
O1C C1C H1CB 109.2
O1C C1C C2C 112.0(10)
H1CA C1C H1CB 107.9
C2C C1C H1CA 109.2
C2C C1C H1CB 109.2
O2C C2C C1C 109.9(10)
O2C C2C H2CA 109.7
O2C C2C H2CB 109.7
C1C C2C H2CA 109.7
C1C C2C H2CB 109.7
H2CA C2C H2CB 108.2
O2C C3C H3CA 110.0
O2C C3C H3CB 110.0
O2C C3C C4C 108.6(13)
H3CA C3C H3CB 108.4
C4C C3C H3CA 110.0
C4C C3C H3CB 110.0
O3C C4C C3C 108.6(10)
O3C C4C H4CA 110.0
O3C C4C H4CB 110.0
C3C C4C H4CA 110.0
C3C C4C H4CB 110.0
H4CA C4C H4CB 108.3
O3C C5C H5CA 109.8
O3C C5C H5CB 109.8
O3C C5C C6C 109.5(7)
H5CA C5C H5CB 108.2
C6C C5C H5CA 109.8
C6C C5C H5CB 109.8
O4C C6C C5C 107.2(7)
O4C C6C H6CA 110.3
O4C C6C H6CB 110.3
C5C C6C H6CA 110.3
C5C C6C H6CB 110.3
H6CA C6C H6CB 108.5
O4C C7C H7CA 109.9
O4C C7C H7CB 109.9
O4C C7C C8C 109.1(7)
H7CA C7C H7CB 108.3
C8C C7C H7CA 109.9
C8C C7C H7CB 109.9
O5C C8C C7C 108.3(6)
O5C C8C H8CA 110.0
O5C C8C H8CB 110.0
C7C C8C H8CA 110.0
C7C C8C H8CB 110.0
H8CA C8C H8CB 108.4
O5C C9C H9CA 109.9
O5C C9C H9CB 109.9
O5C C9C C10C 109.0(7)
H9CA C9C H9CB 108.3
C10C C9C H9CA 109.9
C10C C9C H9CB 109.9
O6C C10C C9C 108.8(7)
O6C C10C H10E 109.9
O6C C10C H10F 109.9
C9C C10C H10E 109.9
C9C C10C H10F 109.9
H10E C10C H10F 108.3
O6C C11C H11E 109.7
O6C C11C H11F 109.7
O6C C11C C12C 109.8(8)
H11E C11C H11F 108.2
C12C C11C H11E 109.7
C12C C11C H11F 109.7
O1C C12C C11C 109.4(8)
O1C C12C H12E 109.8
O1C C12C H12F 109.8
C11C C12C H12E 109.8
C11C C12C H12F 109.8
H12E C12C H12F 108.2
C1E O1E C12E 112.9(6)
C3E O2E C2E 110.9(7)
C4E O3E C5E 111.3(6)
C6E O4E C7E 111.2(6)
C8E O5E C9E 110.0(6)
C11E O6E C10E 110.5(7)
O1E C1E H1EA 109.8
O1E C1E H1EB 109.8
O1E C1E C2E 109.5(7)
H1EA C1E H1EB 108.2
C2E C1E H1EA 109.8
C2E C1E H1EB 109.8
O2E C2E C1E 108.2(7)
O2E C2E H2EA 110.1
O2E C2E H2EB 110.1
C1E C2E H2EA 110.1
C1E C2E H2EB 110.1
H2EA C2E H2EB 108.4
O2E C3E H3EA 110.3
O2E C3E H3EB 110.3
O2E C3E C4E 107.1(8)
H3EA C3E H3EB 108.6
C4E C3E H3EA 110.3
C4E C3E H3EB 110.3
O3E C4E C3E 108.5(7)
O3E C4E H4EA 110.0
O3E C4E H4EB 110.0
C3E C4E H4EA 110.0
C3E C4E H4EB 110.0
H4EA C4E H4EB 108.4
O3E C5E H5EA 109.8
O3E C5E H5EB 109.8
O3E C5E C6E 109.3(7)
H5EA C5E H5EB 108.3
C6E C5E H5EA 109.8
C6E C5E H5EB 109.8
O4E C6E C5E 107.3(6)
O4E C6E H6EA 110.2
O4E C6E H6EB 110.2
C5E C6E H6EA 110.2
C5E C6E H6EB 110.2
H6EA C6E H6EB 108.5
O4E C7E H7EA 110.2
O4E C7E H7EB 110.2
O4E C7E C8E 107.5(6)
H7EA C7E H7EB 108.5
C8E C7E H7EA 110.2
C8E C7E H7EB 110.2
O5E C8E C7E 109.6(6)
O5E C8E H8EA 109.7
O5E C8E H8EB 109.7
C7E C8E H8EA 109.7
C7E C8E H8EB 109.7
H8EA C8E H8EB 108.2
O5E C9E H9EA 109.6
O5E C9E H9EB 109.6
O5E C9E C10E 110.3(6)
H9EA C9E H9EB 108.1
C10E C9E H9EA 109.6
C10E C9E H9EB 109.6
O6E C10E C9E 109.0(7)
O6E C10E H10G 109.9
O6E C10E H10H 109.9
C9E C10E H10G 109.9
C9E C10E H10H 109.9
H10G C10E H10H 108.3
O6E C11E H11G 110.0
O6E C11E H11H 110.0
O6E C11E C12E 108.7(6)
H11G C11E H11H 108.3
C12E C11E H11G 110.0
C12E C11E H11H 110.0
O1E C12E C11E 110.0(6)
O1E C12E H12G 109.7
O1E C12E H12H 109.7
C11E C12E H12G 109.7
C11E C12E H12H 109.7
H12G C12E H12H 108.2
C1D O1D C12D 111(3)
C1F O1F C12F 111(4)
C2D O2D C3D 129(5)
C3F O2F C2F 111(4)
C4D O3D C5D 117(5)
C4F O3F C5F 109(5)
C6D O4D C7D 103(3)
C7F O4F C6F 110(4)
C9D O5D C8D 105(3)
C8F O5F C9F 116(4)
C10D O6D C11D 107(4)
C10F O6F C11F 113(4)
O1D C1D H1DA 108.2
O1D C1D H1DB 108.2
O1D C1D C2D 116(4)
H1DA C1D H1DB 107.3
C2D C1D H1DA 108.2
C2D C1D H1DB 108.2
O1F C1F H1FA 108.8
O1F C1F H1FB 108.8
O1F C1F C2F 114(5)
H1FA C1F H1FB 107.7
C2F C1F H1FA 108.8
C2F C1F H1FB 108.8
O2D C2D C1D 115(4)
O2D C2D H2DA 108.5
O2D C2D H2DB 108.5
C1D C2D H2DA 108.5
C1D C2D H2DB 108.5
H2DA C2D H2DB 107.5
O2F C2F C1F 105(4)
O2F C2F H2FA 110.8
O2F C2F H2FB 110.8
C1F C2F H2FA 110.8
C1F C2F H2FB 110.8
H2FA C2F H2FB 108.9
O2D C3D H3DA 108.4
O2D C3D H3DB 108.4
O2D C3D C4D 116(5)
H3DA C3D H3DB 107.4
C4D C3D H3DA 108.4
C4D C3D H3DB 108.4
O2F C3F H3FA 109.5
O2F C3F H3FB 109.5
O2F C3F C4F 111(5)
H3FA C3F H3FB 108.1
C4F C3F H3FA 109.5
C4F C3F H3FB 109.5
O3D C4D C3D 111(4)
O3D C4D H4DA 109.5
O3D C4D H4DB 109.5
C3D C4D H4DA 109.5
C3D C4D H4DB 109.5
H4DA C4D H4DB 108.0
O3F C4F C3F 108(5)
O3F C4F H4FA 110.2
O3F C4F H4FB 110.2
C3F C4F H4FA 110.2
C3F C4F H4FB 110.2
H4FA C4F H4FB 108.5
O3D C5D H5DA 106.7
O3D C5D H5DB 106.7
O3D C5D C6D 123(5)
H5DA C5D H5DB 106.6
C6D C5D H5DA 106.7
C6D C5D H5DB 106.7
O3F C5F H5FA 108.5
O3F C5F H5FB 108.5
O3F C5F C6F 115(6)
H5FA C5F H5FB 107.5
C6F C5F H5FA 108.5
C6F C5F H5FB 108.5
O4D C6D C5D 95(4)
O4D C6D H6DA 112.8
O4D C6D H6DB 112.8
C5D C6D H6DA 112.8
C5D C6D H6DB 112.8
H6DA C6D H6DB 110.3
O4F C6F C5F 109(5)
O4F C6F H6FA 109.9
O4F C6F H6FB 109.9
C5F C6F H6FA 109.9
C5F C6F H6FB 109.9
H6FA C6F H6FB 108.3
O4D C7D H7DA 109.2
O4D C7D H7DB 109.2
O4D C7D C8D 112(4)
H7DA C7D H7DB 107.9
C8D C7D H7DA 109.2
C8D C7D H7DB 109.2
O4F C7F H7FA 110.5
O4F C7F H7FB 110.5
O4F C7F C8F 106(5)
H7FA C7F H7FB 108.7
C8F C7F H7FA 110.5
C8F C7F H7FB 110.5
O5D C8D C7D 105(4)
O5D C8D H8DA 110.7
O5D C8D H8DB 110.7
C7D C8D H8DA 110.7
C7D C8D H8DB 110.7
H8DA C8D H8DB 108.8
O5F C8F C7F 115(5)
O5F C8F H8FA 108.5
O5F C8F H8FB 108.5
C7F C8F H8FA 108.5
C7F C8F H8FB 108.5
H8FA C8F H8FB 107.5
O5D C9D H9DA 109.3
O5D C9D H9DB 109.3
O5D C9D C10D 112(4)
H9DA C9D H9DB 108.0
C10D C9D H9DA 109.3
C10D C9D H9DB 109.3
O5F C9F H9FA 110.6
O5F C9F H9FB 110.6
O5F C9F C10F 106(4)
H9FA C9F H9FB 108.7
C10F C9F H9FA 110.6
C10F C9F H9FB 110.6
O6D C10D C9D 111(4)
O6D C10D H10I 109.5
O6D C10D H10J 109.5
C9D C10D H10I 109.5
C9D C10D H10J 109.5
H10I C10D H10J 108.1
O6F C10F C9F 111(4)
O6F C10F H10K 109.4
O6F C10F H10L 109.4
C9F C10F H10K 109.4
C9F C10F H10L 109.4
H10K C10F H10L 108.0
O6D C11D H11I 110.6
O6D C11D H11J 110.6
O6D C11D C12D 106(5)
H11I C11D H11J 108.7
C12D C11D H11I 110.6
C12D C11D H11J 110.6
O6F C11F H11K 109.6
O6F C11F H11L 109.6
O6F C11F C12F 110(5)
H11K C11F H11L 108.2
C12F C11F H11K 109.6
C12F C11F H11L 109.6
O1D C12D C11D 110(4)
O1D C12D H12I 109.7
O1D C12D H12J 109.7
C11D C12D H12I 109.7
C11D C12D H12J 109.7
H12I C12D H12J 108.2
O1F C12F C11F 108(5)
O1F C12F H12K 110.0
O1F C12F H12L 110.0
C11F C12F H12K 110.0
C11F C12F H12L 110.0
H12K C12F H12L 108.4
F2F B1F F1F 108(3)
F2F B1F F4F 108(3)
F3F B1F F1F 104(3)
F3F B1F F2F 113(3)
F3F B1F F4F 116(3)
F4F B1F F1F 108(3)

loop_
_geom_bond_atom_site_label_1
_geom_bond_atom_site_label_2
_geom_bond_distance
F1A B1A 1.376(8)
F2A B1A 1.364(8)
F3A B1A 1.392(8)
F4A B1A 1.389(8)
F1B B1B 1.378(7)
F2B B1B 1.394(8)
F3B B1B 1.397(8)
F4B B1B 1.401(7)
O1A C1A 1.436(8)
O1A C12A 1.420(9)
O2A C2A 1.417(9)
O2A C3A 1.418(9)
O3A C4A 1.424(9)
O3A C5A 1.431(9)
O4A C6A 1.433(8)
O4A C7A 1.425(8)
O5A C8A 1.424(7)
O5A C9A 1.425(9)
O6A C10A 1.407(9)
O6A C11A 1.429(8)
C1A H1AA 0.9900
C1A H1AB 0.9900
C1A C2A 1.484(12)
C2A H2AA 0.9900
C2A H2AB 0.9900
C3A H3AA 0.9900
C3A H3AB 0.9900
C3A C4A 1.452(12)
C4A H4AA 0.9900
C4A H4AB 0.9900
C5A H5AA 0.9900
C5A H5AB 0.9900
C5A C6A 1.490(11)
C6A H6AA 0.9900
C6A H6AB 0.9900
C7A H7AA 0.9900
C7A H7AB 0.9900
C7A C8A 1.484(10)
C8A H8AA 0.9900
C8A H8AB 0.9900
C9A H9AA 0.9900
C9A H9AB 0.9900
C9A C10A 1.474(11)
C10A H10A 0.9900
C10A H10B 0.9900
C11A H11A 0.9900
C11A H11B 0.9900
C11A C12A 1.491(11)
C12A H12A 0.9900
C12A H12B 0.9900
O1B C1B 1.425(8)
O1B C12B 1.422(8)
O2B C2B 1.431(8)
O2B C3B 1.419(8)
O3B C4B 1.431(8)
O3B C5B 1.438(8)
O4B C6B 1.431(7)
O4B C7B 1.423(7)
O5B C8B 1.422(8)
O5B C9B 1.418(8)
O6B C10B 1.421(8)
O6B C11B 1.432(8)
C1B H1BA 0.9900
C1B H1BB 0.9900
C1B C2B 1.473(10)
C2B H2BA 0.9900
C2B H2BB 0.9900
C3B H3BA 0.9900
C3B H3BB 0.9900
C3B C4B 1.471(10)
C4B H4BA 0.9900
C4B H4BB 0.9900
C5B H5BA 0.9900
C5B H5BB 0.9900
C5B C6B 1.475(10)
C6B H6BA 0.9900
C6B H6BB 0.9900
C7B H7BA 0.9900
C7B H7BB 0.9900
C7B C8B 1.501(9)
C8B H8BA 0.9900
C8B H8BB 0.9900
C9B H9BA 0.9900
C9B H9BB 0.9900
C9B C10B 1.504(10)
C10B H10C 0.9900
C10B H10D 0.9900
C11B H11C 0.9900
C11B H11D 0.9900
C11B C12B 1.508(11)
C12B H12C 0.9900
C12B H12D 0.9900
O7AE H7AC 1.0213
O7AE H7AD 0.8509
O7BC H7BC 0.9398
O7BC H7BD 0.9412
N1A H1AC 0.9100
N1A H1AD 0.9100
N1A H1AE 0.9100
N1A C13A 1.467(6)
N2A N3A 1.245(7)
N2A C16A 1.444(7)
N3A C19A 1.434(7)
C13A C14A 1.385(8)
C13A C18A 1.377(7)
C14A H14A 0.9500
C14A C15A 1.400(8)
C15A H15A 0.9500
C15A C16A 1.379(8)
C16A C17A 1.386(8)
C17A H17A 0.9500
C17A C18A 1.408(7)
C18A H18A 0.9500
C19A C20A 1.400(8)
C19A C24A 1.384(9)
C20A H20A 0.9500
C20A C21A 1.378(8)
C21A H21A 0.9500
C21A C22A 1.377(9)
C22A H22A 0.9500
C22A C23A 1.404(10)
C23A H23A 0.9500
C23A C24A 1.370(9)
C24A H24A 0.9500
N1B H1BC 0.9100
N1B H1BD 0.9100
N1B H1BE 0.9100
N1B C13B 1.471(6)
N2B N3B 1.249(6)
N2B C16B 1.432(7)
N3B C19B 1.443(7)
C13B C14B 1.393(7)
C13B C18B 1.374(8)
C14B H14B 0.9500
C14B C15B 1.403(7)
C15B H15B 0.9500
C15B C16B 1.381(8)
C16B C17B 1.390(8)
C17B H17B 0.9500
C17B C18B 1.399(7)
C18B H18B 0.9500
C19B C20B 1.389(8)
C19B C24B 1.387(8)
C20B H20B 0.9500
C20B C21B 1.391(8)
C21B H21B 0.9500
C21B C22B 1.380(9)
C22B H22B 0.9500
C22B C23B 1.371(9)
C23B H23B 0.9500
C23B C24B 1.388(8)
C24B H24B 0.9500
N1C H1CC 0.9100
N1C H1CD 0.9100
N1C H1CE 0.9100
N1C C13C 1.479(7)
N2C N3C 1.251(7)
N2C C16C 1.437(7)
N3C C19C 1.440(7)
C13C C14C 1.390(8)
C13C C18C 1.374(8)
C14C H14C 0.9500
C14C C15C 1.391(8)
C15C H15C 0.9500
C15C C16C 1.395(8)
C16C C17C 1.393(8)
C17C H17C 0.9500
C17C C18C 1.395(8)
C18C H18C 0.9500
C19C C20C 1.386(8)
C19C C24C 1.380(9)
C20C H20C 0.9500
C20C C21C 1.390(9)
C21C H21C 0.9500
C21C C22C 1.376(10)
C22C H22C 0.9500
C22C C23C 1.372(10)
C23C H23C 0.9500
C23C C24C 1.396(9)
C24C H24C 0.9500
N1E H1EC 0.9100
N1E H1ED 0.9100
N1E H1EE 0.9100
N1E C13E 1.471(7)
N2E N3E 1.257(7)
N2E C16E 1.436(7)
N3E C19E 1.451(7)
C13E C14E 1.389(8)
C13E C18E 1.376(8)
C14E H14E 0.9500
C14E C15E 1.392(8)
C15E H15E 0.9500
C15E C16E 1.380(8)
C16E C17E 1.386(8)
C17E H17E 0.9500
C17E C18E 1.392(8)
C18E H18E 0.9500
C19E C20E 1.373(8)
C19E C24E 1.384(9)
C20E H20E 0.9500
C20E C21E 1.396(8)
C21E H21E 0.9500
C21E C22E 1.360(10)
C22E H22E 0.9500
C22E C23E 1.382(10)
C23E H23E 0.9500
C23E C24E 1.400(9)
C24E H24E 0.9500
B1C F1C 1.33(2)
B1C F2C 1.438(13)
B1C F3C 1.42(2)
B1C F4C 1.369(14)
B1C F1D 1.37(4)
B1C F2D 1.316(15)
B1C F3D 1.31(4)
B1C F4D 1.473(16)
F1E B1E 1.403(14)
F2E B1E 1.349(17)
F3E B1E 1.41(2)
F4E B1E 1.378(17)
O1C C1C 1.389(15)
O1C C12C 1.427(10)
O2C C2C 1.435(11)
O2C C3C 1.398(16)
O3C C4C 1.413(10)
O3C C5C 1.414(12)
O4C C6C 1.431(10)
O4C C7C 1.406(10)
O5C C8C 1.436(10)
O5C C9C 1.415(11)
O6C C10C 1.425(11)
O6C C11C 1.411(14)
C1C H1CA 0.9900
C1C H1CB 0.9900
C1C C2C 1.490(16)
C2C H2CA 0.9900
C2C H2CB 0.9900
C3C H3CA 0.9900
C3C H3CB 0.9900
C3C C4C 1.518(17)
C4C H4CA 0.9900
C4C H4CB 0.9900
C5C H5CA 0.9900
C5C H5CB 0.9900
C5C C6C 1.490(14)
C6C H6CA 0.9900
C6C H6CB 0.9900
C7C H7CA 0.9900
C7C H7CB 0.9900
C7C C8C 1.489(13)
C8C H8CA 0.9900
C8C H8CB 0.9900
C9C H9CA 0.9900
C9C H9CB 0.9900
C9C C10C 1.515(14)
C10C H10E 0.9900
C10C H10F 0.9900
C11C H11E 0.9900
C11C H11F 0.9900
C11C C12C 1.489(14)
C12C H12E 0.9900
C12C H12F 0.9900
O1E C1E 1.418(10)
O1E C12E 1.436(9)
O2E C2E 1.439(9)
O2E C3E 1.425(11)
O3E C4E 1.437(9)
O3E C5E 1.438(9)
O4E C6E 1.433(9)
O4E C7E 1.434(9)
O5E C8E 1.416(9)
O5E C9E 1.422(9)
O6E C10E 1.412(10)
O6E C11E 1.403(9)
C1E H1EA 0.9900
C1E H1EB 0.9900
C1E C2E 1.498(12)
C2E H2EA 0.9900
C2E H2EB 0.9900
C3E H3EA 0.9900
C3E H3EB 0.9900
C3E C4E 1.508(14)
C4E H4EA 0.9900
C4E H4EB 0.9900
C5E H5EA 0.9900
C5E H5EB 0.9900
C5E C6E 1.476(12)
C6E H6EA 0.9900
C6E H6EB 0.9900
C7E H7EA 0.9900
C7E H7EB 0.9900
C7E C8E 1.515(12)
C8E H8EA 0.9900
C8E H8EB 0.9900
C9E H9EA 0.9900
C9E H9EB 0.9900
C9E C10E 1.489(13)
C10E H10G 0.9900
C10E H10H 0.9900
C11E H11G 0.9900
C11E H11H 0.9900
C11E C12E 1.489(12)
C12E H12G 0.9900
C12E H12H 0.9900
F1F B1F 1.48(4)
F2F B1F 1.42(5)
F3F B1F 1.37(5)
F4F B1F 1.45(6)
O1D C1D 1.42(3)
O1D C12D 1.43(3)
O1F C1F 1.41(3)
O1F C12F 1.43(3)
O2D C2D 1.41(3)
O2D C3D 1.42(3)
O2F C2F 1.42(3)
O2F C3F 1.42(3)
O3D C4D 1.42(3)
O3D C5D 1.44(3)
O3F C4F 1.42(3)
O3F C5F 1.43(3)
O4D C6D 1.41(3)
O4D C7D 1.41(3)
O4F C6F 1.42(3)
O4F C7F 1.41(3)
O5D C8D 1.41(3)
O5D C9D 1.41(3)
O5F C8F 1.42(3)
O5F C9F 1.42(3)
O6D C10D 1.41(3)
O6D C11D 1.41(3)
O6F C10F 1.40(3)
O6F C11F 1.42(3)
C1D H1DA 0.9900
C1D H1DB 0.9900
C1D C2D 1.48(3)
C1F H1FA 0.9900
C1F H1FB 0.9900
C1F C2F 1.51(3)
C2D H2DA 0.9900
C2D H2DB 0.9900
C2F H2FA 0.9900
C2F H2FB 0.9900
C3D H3DA 0.9900
C3D H3DB 0.9900
C3D C4D 1.49(3)
C3F H3FA 0.9900
C3F H3FB 0.9900
C3F C4F 1.49(3)
C4D H4DA 0.9900
C4D H4DB 0.9900
C4F H4FA 0.9900
C4F H4FB 0.9900
C5D H5DA 0.9900
C5D H5DB 0.9900
C5D C6D 1.50(3)
C5F H5FA 0.9900
C5F H5FB 0.9900
C5F C6F 1.50(3)
C6D H6DA 0.9900
C6D H6DB 0.9900
C6F H6FA 0.9900
C6F H6FB 0.9900
C7D H7DA 0.9900
C7D H7DB 0.9900
C7D C8D 1.49(3)
C7F H7FA 0.9900
C7F H7FB 0.9900
C7F C8F 1.51(3)
C8D H8DA 0.9900
C8D H8DB 0.9900
C8F H8FA 0.9900
C8F H8FB 0.9900
C9D H9DA 0.9900
C9D H9DB 0.9900
C9D C10D 1.50(3)
C9F H9FA 0.9900
C9F H9FB 0.9900
C9F C10F 1.50(3)
C10D H10I 0.9900
C10D H10J 0.9900
C10F H10K 0.9900
C10F H10L 0.9900
C11D H11I 0.9900
C11D H11J 0.9900
C11D C12D 1.50(3)
C11F H11K 0.9900
C11F H11L 0.9900
C11F C12F 1.50(3)
C12D H12I 0.9900
C12D H12J 0.9900
C12F H12K 0.9900
C12F H12L 0.9900

loop_
_twin_individual_id
_twin_individual_mass_fraction_refined
1 0.717(3)
2 0.283(3)
